data_7060452
loop_
_publ_author_name
'Pantyukhina, Valeria S.'
'Volchek, Victoria V.'
'Komarov, Vladislav Yu.'
'Korolkov, Ilya V.'
'Kokovkin, Vasily V.'
'Kompankov, Nikolay B.'
'Abramov, Pavel A.'
'Sokolov, Maxim N.'

_publ_section_title
;
 Tubular polyoxoanion [(SeMo6O21)2(C2O4)3]10&#x2212; and its
 transformations
;
_journal_issue 15
_journal_name_full 'New Journal of Chemistry'
_journal_page_first 6745
_journal_page_last 6752
_journal_paper_doi 10.1039/D1NJ00421B
_journal_volume 45
_journal_year 2021
_chemical_formula_sum 'C6 H16 Mo12 N0.5 Na10.5 O63.5 Se2'
_chemical_formula_weight 2661.79
_space_group_crystal_system triclinic
_space_group_IT_number 2
_space_group_name_Hall '-P 1'
_space_group_name_H-M_alt 'P -1'
_atom_sites_solution_primary direct
_atom_sites_solution_secondary difmap
_audit_creation_method SHELXL-2017/1
_audit_update_record
;
2021-01-14 deposited with the CCDC.	2021-03-10 downloaded from the CCDC.
;
_cell_angle_alpha 97.457(3)
_cell_angle_beta 92.579(3)
_cell_angle_gamma 109.222(3)
_cell_formula_units_Z 2
_cell_length_a 10.5584(9)
_cell_length_b 13.5966(10)
_cell_length_c 20.6658(16)
_cell_measurement_reflns_used 9895
_cell_measurement_temperature 150(2)
_cell_measurement_theta_max 29.3471
_cell_measurement_theta_min 2.1960
_cell_volume 2765.4(4)
_computing_cell_refinement 'SAINT (Bruker-AXS, 2004)'
_computing_data_collection 'APEX2 (Bruker-AXS, 2004)'
_computing_data_reduction 'SAINT (Bruker-AXS, 2004)'
_computing_molecular_graphics 'ShelXle (H\"ubschle, 2011)'
_computing_publication_material 'CIFTAB-2014 (Sheldrick, 2014)'
_computing_structure_refinement 'SHELXL-2014 (Sheldrick, 2014)'
_computing_structure_solution 'SHELXS-2014 (Sheldrick, 2014)'
_diffrn_ambient_temperature 150(2)
_diffrn_detector_area_resol_mean 25
_diffrn_measured_fraction_theta_full 1.000
_diffrn_measured_fraction_theta_max 0.969
_diffrn_measurement_device 'four-circle diffractometer'
_diffrn_measurement_device_type 'Bruker D8 Venture'
_diffrn_measurement_method '\f and \w scans'
_diffrn_radiation_monochromator graphite
_diffrn_radiation_probe x-ray
_diffrn_radiation_source 'fine-focus sealed tube'
_diffrn_radiation_type MoK\a
_diffrn_radiation_wavelength 0.71073
_diffrn_reflns_av_R_equivalents 0.1013
_diffrn_reflns_av_unetI/netI 0.0764
_diffrn_reflns_Laue_measured_fraction_full 1.000
_diffrn_reflns_Laue_measured_fraction_max 0.969
_diffrn_reflns_limit_h_max 14
_diffrn_reflns_limit_h_min -14
_diffrn_reflns_limit_k_max 18
_diffrn_reflns_limit_k_min -18
_diffrn_reflns_limit_l_max 28
_diffrn_reflns_limit_l_min -28
_diffrn_reflns_number 90226
_diffrn_reflns_point_group_measured_fraction_full 1.000
_diffrn_reflns_point_group_measured_fraction_max 0.969
_diffrn_reflns_theta_full 25.500
_diffrn_reflns_theta_max 29.667
_diffrn_reflns_theta_min 1.605
_diffrn_source 'sealed X-ray tube'
_exptl_absorpt_coefficient_mu 4.165
_exptl_absorpt_correction_T_max 0.7459
_exptl_absorpt_correction_T_min 0.6191
_exptl_absorpt_correction_type multi-scan
_exptl_absorpt_process_details 'SADABS (Bruker-AXS, 2004)'
_exptl_crystal_colour colorless
_exptl_crystal_density_diffrn 3.197
_exptl_crystal_description block
_exptl_crystal_F_000 2502
_exptl_crystal_size_max 0.284
_exptl_crystal_size_mid 0.079
_exptl_crystal_size_min 0.044
_refine_diff_density_max 2.692
_refine_diff_density_min -3.231
_refine_diff_density_rms 0.382
_refine_ls_extinction_method none
_refine_ls_goodness_of_fit_ref 1.118
_refine_ls_hydrogen_treatment undef
_refine_ls_matrix_type full
_refine_ls_number_parameters 848
_refine_ls_number_reflns 15526
_refine_ls_number_restraints 0
_refine_ls_restrained_S_all 1.118
_refine_ls_R_factor_all 0.1249
_refine_ls_R_factor_gt 0.1026
_refine_ls_shift/su_max 0.000
_refine_ls_shift/su_mean 0.000
_refine_ls_structure_factor_coef Fsqd
_refine_ls_weighting_details 'w=1/[\s^2^(Fo^2^)+(0.0197P)^2^+229.1662P] where P=(Fo^2^+2Fc^2^)/3'
_refine_ls_weighting_scheme calc
_refine_ls_wR_factor_gt 0.2153
_refine_ls_wR_factor_ref 0.2253
_reflns_Friedel_coverage 0.000
_reflns_number_gt 12078
_reflns_number_total 15526
_reflns_threshold_expression >2\s(I)
_cod_data_source_file d1nj00421b2.cif
_cod_data_source_block Mo6Se_2
_cod_depositor_comments 'Adding full bibliography for 7060451--7060453.cif.'
_cod_original_formula_sum 'C6 H16 Mo12 N0.50 Na10.50 O63.50 Se2'
_cod_database_code 7060452
_shelx_shelxl_version_number 2017/1
_shelx_space_group_comment
;
The symmetry employed for this shelxl refinement is uniquely defined
by the following loop, which should always be used as a source of
symmetry information in preference to the above space-group names.
They are only intended as comments.
;
_shelx_estimated_absorpt_t_min 0.384
_shelx_estimated_absorpt_t_max 0.838

loop_
_space_group_symop_operation_xyz
'x, y, z'
'-x, -y, -z'

loop_
_atom_site_label
_atom_site_type_symbol
_atom_site_fract_x
_atom_site_fract_y
_atom_site_fract_z
_atom_site_U_iso_or_equiv
_atom_site_adp_type
_atom_site_occupancy
_atom_site_site_symmetry_order
_atom_site_calc_flag
_atom_site_refinement_flags_posn
_atom_site_refinement_flags_adp
_atom_site_refinement_flags_occupancy
_atom_site_disorder_assembly
_atom_site_disorder_group
C1 C 0.8229(17) 0.3105(12) 0.3903(8) 0.019(3) Uani 1 1 d . . . . .
C2 C 0.8152(15) 0.4204(11) 0.3798(8) 0.015(3) Uani 1 1 d . . . . .
C3 C 0.3868(17) 0.1791(14) 0.2532(8) 0.021(3) Uani 1 1 d . . . . .
C4 C 0.3853(16) 0.2925(13) 0.2498(8) 0.020(3) Uani 1 1 d . . . . .
C5 C 0.8238(18) 0.2645(13) 0.1524(9) 0.021(3) Uani 1 1 d . . . . .
C6 C 0.8272(17) 0.3789(13) 0.1497(8) 0.019(3) Uani 1 1 d . . . . .
O1 O 1.1319(13) 0.2158(9) 0.4054(6) 0.024(3) Uani 1 1 d . . . . .
O2 O 0.9247(11) 0.2918(9) 0.3697(6) 0.021(2) Uani 1 1 d . . . . .
O3 O 0.9898(11) 0.1666(10) 0.2812(6) 0.022(2) Uani 1 1 d . . . . .
O4 O 0.7280(12) 0.2520(9) 0.4149(6) 0.021(2) Uani 1 1 d . . . . .
O5 O 0.7505(12) 0.0696(10) 0.3322(6) 0.021(2) Uani 1 1 d . . . . .
O6 O 0.8775(12) 0.1303(9) 0.4455(6) 0.020(2) Uani 1 1 d . . . . .
O7 O 0.9850(12) 0.0154(9) 0.3567(6) 0.021(2) Uani 1 1 d . . . . .
O8 O 0.5232(11) 0.0771(9) 0.3884(5) 0.017(2) Uani 1 1 d . . . . .
O9 O 0.6492(13) -0.0520(10) 0.4351(7) 0.026(3) Uani 1 1 d . . . . .
O10 O 0.6573(13) 0.1235(10) 0.5138(6) 0.023(3) Uani 1 1 d . . . . .
O11 O 0.5555(13) 0.3204(11) 0.4897(7) 0.028(3) Uani 1 1 d . . . . .
O12 O 0.2431(14) -0.0081(11) 0.3806(6) 0.029(3) Uani 1 1 d . . . . .
O13 O 0.3838(13) -0.1347(10) 0.3408(6) 0.024(3) Uani 1 1 d . . . . .
O14 O 0.2719(13) -0.0493(10) 0.2487(6) 0.026(3) Uani 1 1 d . . . . .
O15 O 0.5226(11) 0.0012(8) 0.2590(5) 0.015(2) Uani 1 1 d . . . . .
O16 O 0.3728(17) -0.1691(10) 0.1602(7) 0.036(3) Uani 1 1 d . . . . .
O17 O 0.2338(15) -0.0547(12) 0.1152(7) 0.034(3) Uani 1 1 d . . . . .
O18 O 0.3832(12) 0.1524(9) 0.3091(6) 0.022(2) Uani 1 1 d . . . . .
O19 O 0.3950(11) 0.1282(9) 0.1994(6) 0.018(2) Uani 1 1 d . . . . .
O20 O 0.5170(12) 0.0245(9) 0.1268(6) 0.019(2) Uani 1 1 d . . . . .
O21 O 0.6533(13) -0.1143(10) 0.0963(7) 0.026(3) Uani 1 1 d . . . . .
O22 O 0.6571(13) 0.0256(11) 0.0164(7) 0.028(3) Uani 1 1 d . . . . .
O23 O 0.7467(11) 0.0456(9) 0.2058(6) 0.018(2) Uani 1 1 d . . . . .
O24 O 0.8767(14) 0.0702(11) 0.1056(6) 0.028(3) Uani 1 1 d . . . . .
O25 O 0.7197(11) 0.1932(9) 0.1213(6) 0.020(2) Uani 1 1 d . . . . .
O26 O 1.1283(12) 0.1713(10) 0.1701(6) 0.022(2) Uani 1 1 d . . . . .
O27 O 0.9139(11) 0.2536(9) 0.1873(6) 0.020(2) Uani 1 1 d . . . . .
O28 O 0.9236(12) 0.4510(9) 0.1803(6) 0.021(2) Uani 1 1 d . . . . .
O29 O 0.7315(12) 0.3869(9) 0.1146(6) 0.022(2) Uani 1 1 d . . . . .
O30 O 0.6635(14) 0.4732(12) 0.0077(6) 0.031(3) Uani 1 1 d . . . . .
O31 O 0.9736(12) -0.0158(10) 0.2007(7) 0.028(3) Uani 1 1 d . . . . .
O32 O 0.4016(14) 0.3252(9) 0.1954(6) 0.023(3) Uani 1 1 d . . . . .
O33 O 0.9099(11) 0.4765(8) 0.3535(6) 0.017(2) Uani 1 1 d . . . . .
O34 O 0.7159(12) 0.4395(9) 0.4006(6) 0.022(2) Uani 1 1 d . . . . .
O35 O 0.3724(12) 0.3428(9) 0.3029(6) 0.020(2) Uani 1 1 d . . . . .
O36 O 0.6584(12) 0.5722(10) 0.5033(6) 0.022(2) Uani 1 1 d . . . . .
O37 O 0.8804(11) 0.6415(9) 0.4368(5) 0.016(2) Uani 1 1 d . . . . .
O38 O 0.5181(12) 0.5149(9) 0.3803(5) 0.018(2) Uani 1 1 d . . . . .
O39 O 0.6647(12) 0.7188(10) 0.4277(7) 0.023(3) Uani 1 1 d . . . . .
O40 O 0.2337(13) 0.4649(9) 0.3666(6) 0.023(3) Uani 1 1 d . . . . .
O41 O 0.3967(14) 0.6448(10) 0.3315(6) 0.027(3) Uani 1 1 d . . . . .
O42 O 0.2756(12) 0.4670(9) 0.2381(6) 0.020(2) Uani 1 1 d . . . . .
O43 O 0.7539(11) 0.6129(9) 0.3235(6) 0.018(2) Uani 1 1 d . . . . .
O44 O 1.1333(12) 0.6607(10) 0.4004(7) 0.027(3) Uani 1 1 d . . . . .
O45 O 1.0030(11) 0.6129(9) 0.2738(6) 0.017(2) Uani 1 1 d . . . . .
O46 O 1.1381(13) 0.6348(11) 0.1618(7) 0.028(3) Uani 1 1 d . . . . .
O47 O 0.5282(12) 0.5386(9) 0.2495(5) 0.019(2) Uani 1 1 d . . . . .
O48 O 0.5272(12) 0.4544(9) 0.1198(6) 0.022(2) Uani 1 1 d . . . . .
O49 O 0.2430(14) 0.3864(12) 0.1042(6) 0.033(3) Uani 1 1 d . . . . .
O50 O 0.3925(14) 0.5941(10) 0.1479(7) 0.029(3) Uani 1 1 d . . . . .
O51 O 0.6604(13) 0.6474(10) 0.0846(6) 0.025(3) Uani 1 1 d . . . . .
O52 O 0.8821(14) 0.5846(10) 0.0989(6) 0.029(3) Uani 1 1 d . . . . .
O53 O 0.7552(12) 0.5825(10) 0.1982(6) 0.022(2) Uani 1 1 d . . . . .
O54 O 0.9914(14) 0.7585(10) 0.1951(7) 0.030(3) Uani 1 1 d . . . . .
O55 O 1.0035(13) 0.7872(9) 0.3576(6) 0.023(3) Uani 1 1 d . . . . .
O56 O 0.8697(16) 0.9054(12) 0.4891(8) 0.037(3) Uani 1 1 d . . . . .
O57 O 0.950(2) 0.8376(18) 0.0706(11) 0.039(5) Uiso 0.7 1 d . . P A .
O58 O 0.156(3) 0.5238(19) 0.0601(12) 0.023(5) Uiso 0.5 1 d . . P . .
O60 O 1.107(3) 0.073(2) 0.0295(14) 0.034(6) Uiso 0.5 1 d . . P . .
O61 O 0.000000 0.500000 0.500000 0.093(11) Uiso 1 2 d S . P . .
O67 O 0.886(4) 0.811(3) 0.030(2) 0.025(9) Uiso 0.3 1 d . . P A .
O68 O 1.566(5) 0.217(4) -0.003(2) 0.077(13) Uiso 0.5 1 d . . P . .
O69 O 1.492(3) 0.214(2) 0.0452(13) 0.028(5) Uiso 0.5 1 d . . P . .
O71 O 1.278(3) 0.147(2) 0.0583(14) 0.029(6) Uiso 0.5 1 d . . P . .
O72 O 0.693(2) 0.8118(18) 0.2656(11) 0.036(5) Uiso 0.7 1 d . . P A .
O74 O 0.782(7) 0.830(5) 0.277(3) 0.052(15) Uiso 0.3 1 d . . P A .
Na1 Na 0.5451(9) 0.2201(6) 0.5768(4) 0.0318(17) Uani 1 1 d . . . . .
Na2 Na 0.3742(9) 0.2925(7) 0.4059(4) 0.0336(18) Uani 1 1 d . . . . .
Na3 Na 1.0412(7) 0.4018(6) 0.2730(4) 0.0339(18) Uani 1 1 d . . . . .
Na4 Na 1.0717(9) 0.9268(7) 0.4467(4) 0.0358(18) Uani 1 1 d . . . . .
Na5 Na 1.0498(8) 0.9029(6) 0.2786(4) 0.0270(16) Uani 1 1 d . . . . .
Na6 Na 0.8012(11) 0.8125(8) 0.1519(6) 0.055(3) Uani 1 1 d . . . . .
Na7 Na 0.4532(18) 0.7506(11) 0.2434(7) 0.035(3) Uani 0.6 1 d . . P A .
Na8 Na 0.1129(15) 0.4160(14) 0.4550(8) 0.068(4) Uani 0.8 1 d . . P . .
Na9 Na 1.3003(18) 0.1790(14) 0.1019(9) 0.038(4) Uiso 0.5 1 d . . P . .
Na10 Na 1.5106(17) 0.2432(13) 0.1038(8) 0.033(3) Uiso 0.5 1 d . . P . .
Na13 Na 1.1107(15) 0.9017(13) 0.0113(9) 0.063(4) Uani 0.7 1 d . . P . .
Na16 Na 0.376(3) 0.724(2) 0.2390(13) 0.043(6) Uiso 0.4 1 d . . P A .
Se1 Se 0.67528(16) 0.09841(12) 0.26651(8) 0.0154(3) Uani 1 1 d . . . . .
Se2 Se 0.67904(16) 0.52035(12) 0.25810(8) 0.0161(3) Uani 1 1 d . . . . .
Mo1 Mo 0.97699(14) 0.13964(11) 0.36827(7) 0.0164(3) Uani 1 1 d . . . . .
Mo2 Mo 0.68276(14) 0.08080(11) 0.43601(7) 0.0167(3) Uani 1 1 d . . . . .
Mo3 Mo 0.36964(14) -0.01468(11) 0.33411(7) 0.0176(3) Uani 1 1 d . . . . .
Mo4 Mo 0.36174(15) -0.04454(12) 0.17037(7) 0.0204(3) Uani 1 1 d . . . . .
Mo5 Mo 0.67883(16) 0.01695(12) 0.09606(7) 0.0208(3) Uani 1 1 d . . . . .
Mo6 Mo 0.97176(14) 0.10581(11) 0.19066(7) 0.0177(3) Uani 1 1 d . . . . .
Mo7 Mo 0.37395(16) 0.46891(12) 0.16023(7) 0.0209(3) Uani 1 1 d . . . . .
Mo8 Mo 0.69007(16) 0.53176(12) 0.08690(7) 0.0202(3) Uani 1 1 d . . . . .
Mo9 Mo 0.98337(15) 0.62968(11) 0.18406(8) 0.0202(3) Uani 1 1 d . . . . .
Mo10 Mo 0.98526(14) 0.65871(11) 0.36266(7) 0.0178(3) Uani 1 1 d . . . . .
Mo11 Mo 0.68586(14) 0.60069(11) 0.42655(7) 0.0160(3) Uani 1 1 d . . . . .
Mo12 Mo 0.36836(14) 0.51266(11) 0.32307(7) 0.0164(3) Uani 1 1 d . . . . .
Na12 Na 0.4725(17) 0.7047(13) 0.0531(8) 0.032(3) Uiso 0.5 1 d . . P A 1
O59 O 0.241(3) 0.700(2) 0.0436(15) 0.039(7) Uiso 0.5 1 d . . P A 1
O66 O 0.027(6) 0.740(5) -0.036(3) 0.092(16) Uiso 0.5 1 d . . P B 1
Na11 Na 0.2967(19) 0.6640(15) 0.0737(9) 0.042(4) Uiso 0.5 1 d . . P A 2
N1 N 0.066(5) 0.660(4) -0.005(2) 0.056(11) Uiso 0.5 1 d . . P A 2
O62 O 0.155(4) 0.747(3) 0.025(2) 0.065(11) Uiso 0.5 1 d . . P A 2
O64 O -0.028(4) 0.663(3) -0.0326(18) 0.050(8) Uiso 0.5 1 d . . P A 2
O65 O 0.073(4) 0.569(3) 0.0055(19) 0.058(10) Uiso 0.5 1 d . . P A 2

loop_
_atom_site_aniso_label
_atom_site_aniso_U_11
_atom_site_aniso_U_22
_atom_site_aniso_U_33
_atom_site_aniso_U_23
_atom_site_aniso_U_13
_atom_site_aniso_U_12
C1 0.021(8) 0.013(7) 0.026(8) 0.002(6) -0.001(6) 0.010(6)
C2 0.007(6) 0.010(6) 0.029(8) 0.004(6) 0.006(6) 0.003(5)
C3 0.018(8) 0.027(8) 0.019(8) 0.008(6) 0.001(6) 0.008(7)
C4 0.015(7) 0.025(8) 0.016(7) 0.001(6) 0.004(6) 0.003(6)
C5 0.025(9) 0.014(7) 0.027(9) -0.002(6) 0.006(7) 0.012(6)
C6 0.021(8) 0.015(7) 0.021(8) 0.000(6) 0.007(6) 0.007(6)
O1 0.025(6) 0.017(6) 0.030(7) 0.002(5) 0.012(5) 0.007(5)
O2 0.012(5) 0.017(5) 0.041(7) 0.007(5) 0.010(5) 0.009(4)
O3 0.011(5) 0.028(6) 0.031(7) 0.007(5) 0.002(5) 0.012(5)
O4 0.023(6) 0.012(5) 0.032(7) 0.010(5) 0.008(5) 0.010(5)
O5 0.014(5) 0.029(6) 0.026(6) 0.009(5) 0.005(5) 0.015(5)
O6 0.021(6) 0.016(5) 0.023(6) 0.001(4) 0.001(5) 0.009(5)
O7 0.018(6) 0.023(6) 0.029(6) 0.003(5) 0.002(5) 0.018(5)
O8 0.016(5) 0.015(5) 0.018(5) 0.001(4) 0.006(4) 0.004(4)
O9 0.029(7) 0.019(6) 0.040(8) 0.004(5) 0.006(6) 0.018(5)
O10 0.026(7) 0.029(6) 0.021(6) 0.006(5) 0.011(5) 0.019(5)
O11 0.025(7) 0.036(7) 0.037(7) 0.014(6) 0.015(6) 0.023(6)
O12 0.033(7) 0.030(7) 0.026(7) 0.008(5) 0.006(6) 0.014(6)
O13 0.027(7) 0.019(6) 0.025(6) 0.009(5) 0.003(5) 0.004(5)
O14 0.024(7) 0.021(6) 0.030(7) 0.008(5) -0.003(5) 0.004(5)
O15 0.015(5) 0.015(5) 0.017(5) 0.002(4) 0.001(4) 0.007(4)
O16 0.060(10) 0.011(6) 0.033(8) 0.002(5) 0.001(7) 0.009(6)
O17 0.036(8) 0.045(9) 0.032(7) 0.007(6) 0.009(6) 0.026(7)
O18 0.019(6) 0.021(6) 0.027(6) 0.008(5) 0.007(5) 0.005(5)
O19 0.018(6) 0.017(5) 0.021(6) 0.007(4) 0.010(4) 0.006(4)
O20 0.017(6) 0.016(5) 0.026(6) 0.000(4) -0.004(5) 0.009(4)
O21 0.024(7) 0.021(6) 0.034(7) -0.004(5) -0.002(5) 0.013(5)
O22 0.025(7) 0.036(7) 0.030(7) 0.009(6) 0.005(5) 0.017(6)
O23 0.013(5) 0.020(6) 0.026(6) 0.002(5) -0.001(4) 0.012(4)
O24 0.039(8) 0.039(8) 0.014(6) -0.001(5) 0.007(5) 0.026(6)
O25 0.014(5) 0.018(5) 0.026(6) 0.003(5) 0.000(4) 0.004(4)
O26 0.017(6) 0.029(6) 0.023(6) 0.006(5) 0.007(5) 0.010(5)
O27 0.006(5) 0.025(6) 0.027(6) 0.007(5) -0.005(4) 0.005(4)
O28 0.016(6) 0.014(5) 0.034(7) 0.001(5) 0.002(5) 0.008(4)
O29 0.014(6) 0.013(5) 0.038(7) 0.000(5) -0.004(5) 0.006(4)
O30 0.024(7) 0.048(9) 0.024(7) 0.007(6) 0.003(5) 0.017(6)
O31 0.012(6) 0.030(7) 0.042(8) -0.004(6) -0.004(5) 0.015(5)
O32 0.038(7) 0.017(6) 0.021(6) 0.007(5) 0.002(5) 0.017(5)
O33 0.014(5) 0.006(5) 0.030(6) 0.000(4) 0.004(4) 0.002(4)
O34 0.016(6) 0.013(5) 0.040(7) 0.005(5) 0.012(5) 0.008(4)
O35 0.019(6) 0.013(5) 0.030(6) 0.002(4) 0.002(5) 0.008(4)
O36 0.022(6) 0.026(6) 0.022(6) 0.001(5) 0.001(5) 0.013(5)
O37 0.013(5) 0.018(5) 0.019(5) -0.003(4) 0.002(4) 0.009(4)
O38 0.021(6) 0.023(6) 0.015(5) 0.002(4) 0.004(4) 0.015(5)
O39 0.012(5) 0.023(6) 0.041(7) 0.004(5) 0.005(5) 0.013(5)
O40 0.023(6) 0.020(6) 0.032(7) 0.005(5) 0.008(5) 0.012(5)
O41 0.042(8) 0.026(6) 0.030(7) 0.011(5) 0.011(6) 0.031(6)
O42 0.028(6) 0.017(5) 0.024(6) 0.003(4) 0.005(5) 0.018(5)
O43 0.006(5) 0.016(5) 0.027(6) 0.000(4) 0.000(4) -0.001(4)
O44 0.012(6) 0.018(6) 0.045(8) 0.001(5) 0.002(5) -0.002(5)
O45 0.013(5) 0.018(5) 0.019(5) 0.003(4) 0.005(4) 0.004(4)
O46 0.017(6) 0.036(7) 0.036(7) 0.010(6) 0.020(5) 0.010(5)
O47 0.020(6) 0.026(6) 0.015(5) 0.007(4) 0.004(4) 0.012(5)
O48 0.025(6) 0.010(5) 0.030(7) 0.002(4) -0.006(5) 0.008(5)
O49 0.027(7) 0.046(8) 0.019(6) -0.005(6) -0.014(5) 0.010(6)
O50 0.035(7) 0.027(7) 0.039(8) 0.006(6) 0.005(6) 0.029(6)
O51 0.024(6) 0.029(7) 0.023(6) 0.003(5) -0.003(5) 0.011(5)
O52 0.038(8) 0.028(7) 0.024(7) 0.004(5) 0.010(6) 0.016(6)
O53 0.023(6) 0.026(6) 0.023(6) 0.006(5) 0.008(5) 0.014(5)
O54 0.028(7) 0.023(6) 0.044(8) 0.009(6) 0.013(6) 0.011(5)
O55 0.029(7) 0.018(6) 0.025(6) 0.001(5) 0.007(5) 0.009(5)
O56 0.041(9) 0.033(8) 0.041(8) 0.002(6) 0.000(7) 0.019(7)
Na1 0.047(5) 0.023(4) 0.031(4) 0.003(3) 0.004(3) 0.020(4)
Na2 0.035(4) 0.042(5) 0.027(4) 0.008(3) 0.008(3) 0.016(4)
Na3 0.015(4) 0.035(4) 0.050(5) -0.003(4) 0.003(3) 0.010(3)
Na4 0.039(5) 0.036(4) 0.038(5) 0.005(4) 0.009(4) 0.019(4)
Na5 0.024(4) 0.022(3) 0.039(4) 0.005(3) 0.009(3) 0.012(3)
Na6 0.053(6) 0.040(5) 0.073(7) -0.004(5) -0.019(5) 0.025(5)
Na7 0.049(10) 0.023(7) 0.037(8) 0.016(6) 0.004(7) 0.013(7)
Na8 0.046(8) 0.088(11) 0.075(10) 0.014(8) 0.015(7) 0.030(8)
Na13 0.027(7) 0.063(10) 0.088(12) 0.002(9) 0.002(7) 0.005(7)
Se1 0.0155(7) 0.0173(7) 0.0178(7) 0.0024(6) 0.0037(6) 0.0112(6)
Se2 0.0186(8) 0.0158(7) 0.0181(7) 0.0021(6) 0.0055(6) 0.0112(6)
Mo1 0.0158(6) 0.0158(6) 0.0212(7) 0.0021(5) 0.0017(5) 0.0103(5)
Mo2 0.0199(7) 0.0162(6) 0.0188(7) 0.0045(5) 0.0042(5) 0.0118(5)
Mo3 0.0176(7) 0.0149(6) 0.0231(7) 0.0058(5) 0.0039(5) 0.0079(5)
Mo4 0.0223(7) 0.0178(7) 0.0227(7) 0.0036(5) 0.0008(6) 0.0090(6)
Mo5 0.0255(8) 0.0223(7) 0.0190(7) -0.0007(5) 0.0010(6) 0.0154(6)
Mo6 0.0168(7) 0.0183(6) 0.0228(7) 0.0033(5) 0.0041(5) 0.0119(5)
Mo7 0.0267(8) 0.0215(7) 0.0202(7) 0.0038(5) 0.0028(6) 0.0153(6)
Mo8 0.0286(8) 0.0195(7) 0.0186(7) 0.0045(5) 0.0052(6) 0.0152(6)
Mo9 0.0213(7) 0.0164(6) 0.0259(7) 0.0039(5) 0.0100(6) 0.0092(5)
Mo10 0.0163(7) 0.0138(6) 0.0257(7) 0.0029(5) 0.0050(5) 0.0078(5)
Mo11 0.0183(7) 0.0146(6) 0.0191(6) 0.0026(5) 0.0052(5) 0.0105(5)
Mo12 0.0160(6) 0.0163(6) 0.0220(7) 0.0034(5) 0.0048(5) 0.0115(5)

loop_
_atom_type_symbol
_atom_type_description
_atom_type_scat_dispersion_real
_atom_type_scat_dispersion_imag
_atom_type_scat_source
C C 0.0033 0.0016 'International Tables Vol C Tables 4.2.6.8 and 6.1.1.4'
H H 0.0000 0.0000 'International Tables Vol C Tables 4.2.6.8 and 6.1.1.4'
O O 0.0106 0.0060 'International Tables Vol C Tables 4.2.6.8 and 6.1.1.4'
Na Na 0.0362 0.0249 'International Tables Vol C Tables 4.2.6.8 and 6.1.1.4'
Se Se -0.0929 2.2259 'International Tables Vol C Tables 4.2.6.8 and 6.1.1.4'
Mo Mo -1.6832 0.6857 'International Tables Vol C Tables 4.2.6.8 and 6.1.1.4'
N N 0.0061 0.0033 'International Tables Vol C Tables 4.2.6.8 and 6.1.1.4'

loop_
_geom_angle_atom_site_label_1
_geom_angle_atom_site_label_2
_geom_angle_atom_site_label_3
_geom_angle
_geom_angle_site_symmetry_1
_geom_angle_site_symmetry_3
_geom_angle_publ_flag
O4 C1 O2 128.3(14) . . ?
O4 C1 C2 116.9(13) . . ?
O2 C1 C2 114.7(14) . . ?
O4 C1 Na8 125.8(12) . 1_655 ?
O2 C1 Na8 55.1(9) . 1_655 ?
C2 C1 Na8 90.5(9) . 1_655 ?
O33 C2 O34 129.4(14) . . ?
O33 C2 C1 115.7(13) . . ?
O34 C2 C1 114.9(13) . . ?
O18 C3 O19 129.0(16) . . ?
O18 C3 C4 116.1(15) . . ?
O19 C3 C4 114.9(14) . . ?
O35 C4 O32 127.0(16) . . ?
O35 C4 C3 115.5(14) . . ?
O32 C4 C3 117.5(14) . . ?
O27 C5 O25 128.4(15) . . ?
O27 C5 C6 117.1(15) . . ?
O25 C5 C6 114.2(14) . . ?
O28 C6 O29 127.5(15) . . ?
O28 C6 C5 117.2(15) . . ?
O29 C6 C5 115.3(14) . . ?
Mo1 O1 Na2 152.0(7) . 1_655 ?
Mo1 O1 Na8 106.8(6) . 1_655 ?
Na2 O1 Na8 91.2(5) 1_655 1_655 ?
C1 O2 Mo1 128.3(10) . . ?
C1 O2 Na8 101.2(11) . 1_655 ?
Mo1 O2 Na8 99.4(6) . 1_655 ?
C1 O2 Na3 115.7(10) . . ?
Mo1 O2 Na3 111.0(5) . . ?
Na8 O2 Na3 90.3(5) 1_655 . ?
Mo1 O3 Mo6 145.7(7) . . ?
C1 O4 Mo2 131.2(10) . . ?
Se1 O5 Mo2 124.5(6) . . ?
Se1 O5 Mo1 125.9(6) . . ?
Mo2 O5 Mo1 93.8(5) . . ?
Mo2 O6 Mo1 120.2(6) . . ?
Mo2 O6 Na4 102.2(5) . 2_766 ?
Mo1 O6 Na4 128.9(6) . 2_766 ?
Mo1 O7 Na5 139.7(7) . 1_545 ?
Mo1 O7 Na4 125.2(6) . 1_545 ?
Na5 O7 Na4 87.0(4) 1_545 1_545 ?
Mo3 O8 Mo2 142.8(6) . . ?
Mo2 O9 Na1 140.5(7) . 2_656 ?
Mo2 O10 Na1 144.1(7) . . ?
Na1 O11 Na2 125.3(7) . . ?
Mo3 O12 Na4 154.7(8) . 1_445 ?
Mo3 O12 Na5 93.2(6) . 1_445 ?
Na4 O12 Na5 85.5(5) 1_445 1_445 ?
Mo3 O13 Na1 138.2(7) . 2_656 ?
Mo3 O13 Na16 123.6(8) . 1_545 ?
Na1 O13 Na16 97.0(7) 2_656 1_545 ?
Mo3 O13 Na7 122.7(6) . 1_545 ?
Na1 O13 Na7 93.1(5) 2_656 1_545 ?
Na16 O13 Na7 16.7(6) 1_545 1_545 ?
Mo4 O14 Mo3 121.7(7) . . ?
Mo4 O14 Na5 138.2(7) . 1_445 ?
Mo3 O14 Na5 100.0(6) . 1_445 ?
Se1 O15 Mo3 124.6(6) . . ?
Se1 O15 Mo4 125.9(6) . . ?
Mo3 O15 Mo4 93.9(4) . . ?
Mo4 O16 Na16 128.9(10) . 1_545 ?
Mo4 O16 Na7 126.1(8) . 1_545 ?
Na16 O16 Na7 18.6(6) 1_545 1_545 ?
Mo4 O16 Na11 138.4(9) . 1_545 ?
Na16 O16 Na11 88.0(9) 1_545 1_545 ?
Na7 O16 Na11 95.1(7) 1_545 1_545 ?
Mo4 O17 Na13 156.3(9) . 1_445 ?
C3 O18 Mo3 126.5(11) . . ?
C3 O18 Na2 116.4(11) . . ?
Mo3 O18 Na2 117.0(5) . . ?
C3 O19 Mo4 130.7(10) . . ?
C3 O19 Na9 114.8(11) . 1_455 ?
Mo4 O19 Na9 104.3(6) . 1_455 ?
C3 O19 Na10 117.0(11) . 1_455 ?
Mo4 O19 Na10 111.5(5) . 1_455 ?
Na9 O19 Na10 46.8(6) 1_455 1_455 ?
Mo5 O20 Mo4 145.5(6) . . ?
Mo5 O21 Na6 126.3(7) . 1_545 ?
Mo5 O21 Na12 139.0(8) . 1_545 ?
Na6 O21 Na12 94.6(6) 1_545 1_545 ?
Mo5 O22 Na13 102.3(8) . 2_765 ?
Se1 O23 Mo5 125.9(6) . . ?
Se1 O23 Mo6 124.6(6) . . ?
Mo5 O23 Mo6 93.9(4) . . ?
Mo6 O24 Mo5 120.0(6) . . ?
Mo6 O24 Na13 145.3(8) . 2_765 ?
Mo5 O24 Na13 92.6(6) . 2_765 ?
C5 O25 Mo5 128.8(10) . . ?
C5 O25 Na10 116.9(10) . 1_455 ?
Mo5 O25 Na10 113.0(6) . 1_455 ?
Mo6 O26 Na9 149.3(8) . . ?
C5 O27 Mo6 128.6(11) . . ?
C5 O27 Na3 117.9(11) . . ?
Mo6 O27 Na3 113.2(5) . . ?
C6 O28 Mo9 130.3(11) . . ?
C6 O28 Na3 115.4(11) . . ?
Mo9 O28 Na3 112.5(5) . . ?
C6 O29 Mo8 131.1(10) . . ?
C6 O29 Na10 118.2(11) . 1_455 ?
Mo8 O29 Na10 106.6(6) . 1_455 ?
Mo8 O30 Na11 145.7(8) . 2_665 ?
Mo8 O30 Na12 135.5(8) . 2_665 ?
Mo6 O31 Na5 139.2(7) . 1_545 ?
Mo6 O31 Na6 126.3(7) . 1_545 ?
Na5 O31 Na6 90.4(6) 1_545 1_545 ?
C4 O32 Mo7 131.2(11) . . ?
C4 O32 Na9 111.5(11) . 1_455 ?
Mo7 O32 Na9 104.6(6) . 1_455 ?
C4 O32 Na10 122.5(11) . 1_455 ?
Mo7 O32 Na10 105.8(6) . 1_455 ?
Na9 O32 Na10 48.8(6) 1_455 1_455 ?
C2 O33 Mo10 127.2(10) . . ?
C2 O33 Na3 122.9(10) . . ?
Mo10 O33 Na3 109.7(5) . . ?
C2 O34 Mo11 128.9(10) . . ?
C4 O35 Mo12 128.4(11) . . ?
C4 O35 Na2 127.0(11) . . ?
Mo12 O35 Na2 104.2(5) . . ?
Mo11 O36 Na8 100.7(7) . 2_666 ?
Mo11 O36 Na2 121.2(6) . 2_666 ?
Na8 O36 Na2 97.2(6) 2_666 2_666 ?
Mo10 O37 Mo11 121.6(6) . . ?
Mo10 O37 Na8 138.9(6) . 2_666 ?
Mo11 O37 Na8 94.3(6) . 2_666 ?
Mo11 O38 Mo12 145.2(6) . . ?
Mo11 O39 Na1 134.2(7) . 2_666 ?
Mo12 O40 Na8 159.5(8) . . ?
Mo12 O40 Na3 100.0(6) . 1_455 ?
Na8 O40 Na3 100.4(6) . 1_455 ?
Mo12 O41 Na16 120.0(9) . . ?
Mo12 O41 Na1 133.1(7) . 2_666 ?
Na16 O41 Na1 106.9(8) . 2_666 ?
Mo12 O41 Na7 124.6(7) . . ?
Na16 O41 Na7 18.4(6) . . ?
Na1 O41 Na7 100.1(6) 2_666 . ?
Mo12 O42 Mo7 120.9(6) . . ?
Mo12 O42 Na3 97.3(5) . 1_455 ?
Mo7 O42 Na3 141.4(6) . 1_455 ?
Se2 O43 Mo11 122.8(6) . . ?
Se2 O43 Mo10 123.4(6) . . ?
Mo11 O43 Mo10 92.3(4) . . ?
Mo10 O45 Mo9 148.0(6) . . ?
Mo9 O46 Na11 146.5(9) . 1_655 ?
Mo9 O46 Na16 126.2(9) . 1_655 ?
Se2 O47 Mo7 124.9(6) . . ?
Se2 O47 Mo12 126.6(6) . . ?
Mo7 O47 Mo12 94.0(4) . . ?
Mo8 O48 Mo7 143.0(6) . . ?
Mo8 O48 Na10 107.5(6) . 1_455 ?
Mo7 O48 Na10 109.5(6) . 1_455 ?
Mo7 O50 Na11 134.1(9) . . ?
Mo7 O50 Na16 119.9(9) . . ?
Na11 O50 Na16 92.1(9) . . ?
Mo7 O50 Na7 122.5(7) . . ?
Na11 O50 Na7 98.1(7) . . ?
Na16 O50 Na7 17.3(6) . . ?
Mo7 O50 Na12 135.1(8) . . ?
Na16 O50 Na12 104.3(8) . . ?
Na7 O50 Na12 97.6(6) . . ?
Mo8 O51 Na6 122.0(7) . . ?
Mo8 O51 Na12 138.0(8) . . ?
Na6 O51 Na12 97.7(6) . . ?
Mo8 O52 Mo9 123.3(7) . . ?
Se2 O53 Mo8 125.8(7) . . ?
Se2 O53 Mo9 125.9(6) . . ?
Mo8 O53 Mo9 93.5(4) . . ?
Mo9 O54 Na5 139.0(8) . . ?
Mo9 O54 Na6 121.6(8) . . ?
Na5 O54 Na6 89.5(5) . . ?
Mo10 O55 Na4 125.1(7) . . ?
Mo10 O55 Na5 138.6(7) . . ?
Na4 O55 Na5 93.2(5) . . ?
Na4 O56 Na4 97.8(6) . 2_776 ?
O67 O57 Na13 89(3) . . ?
O67 O57 Na6 102(3) . . ?
Na13 O57 Na6 164.6(13) . . ?
O65 O58 Na11 87.6(18) . . ?
O71 O60 Na13 101.8(16) . 1_545 ?
O71 O60 Na9 19.7(10) . . ?
Na13 O60 Na9 108.0(13) 1_545 . ?
O71 O60 Na13 141.1(18) . 2_765 ?
Na13 O60 Na13 116.2(13) 1_545 2_765 ?
Na9 O60 Na13 134.6(14) . 2_765 ?
Na8 O61 Na8 180.0 . 2_566 ?
O57 O67 Na13 66(3) . . ?
O57 O67 Na6 57(3) . . ?
Na13 O67 Na6 122.0(18) . . ?
O69 O68 Na12 107(3) . 2_765 ?
O69 O68 Na10 21.3(17) . . ?
Na12 O68 Na10 115(3) 2_765 . ?
O69 O68 Na11 143(3) . 2_765 ?
Na12 O68 Na11 48.1(14) 2_765 2_765 ?
Na10 O68 Na11 133(2) . 2_765 ?
Na10 O69 O68 136(3) . . ?
Na10 O69 Na9 63.9(15) . . ?
O68 O69 Na9 160(3) . . ?
Na10 O69 Na12 137(2) . 2_765 ?
O68 O69 Na12 43(2) . 2_765 ?
Na9 O69 Na12 126.9(13) . 2_765 ?
Na9 O71 O60 120(3) . . ?
Na9 O71 Na10 57.3(19) . . ?
O60 O71 Na10 176.6(18) . . ?
O74 O72 Na7 174(5) . . ?
O74 O72 Na6 75(4) . . ?
Na7 O72 Na6 108.3(9) . . ?
O72 O74 Na6 85(4) . . ?
O72 O74 Na5 165(6) . . ?
Na6 O74 Na5 81.3(18) . . ?
O10 Na1 O41 136.4(6) . 2_666 ?
O10 Na1 O11 87.7(5) . . ?
O41 Na1 O11 100.7(5) 2_666 . ?
O10 Na1 O13 79.6(5) . 2_656 ?
O41 Na1 O13 78.8(5) 2_666 2_656 ?
O11 Na1 O13 160.0(6) . 2_656 ?
O10 Na1 O9 86.5(5) . 2_656 ?
O41 Na1 O9 125.5(6) 2_666 2_656 ?
O11 Na1 O9 115.5(6) . 2_656 ?
O13 Na1 O9 79.3(5) 2_656 2_656 ?
O10 Na1 O39 142.5(6) . 2_666 ?
O41 Na1 O39 79.1(5) 2_666 2_666 ?
O11 Na1 O39 70.7(5) . 2_666 ?
O13 Na1 O39 128.0(5) 2_656 2_666 ?
O9 Na1 O39 76.5(5) 2_656 2_666 ?
O10 Na1 Na7 125.1(5) . 2_666 ?
O41 Na1 Na7 40.7(4) 2_666 2_666 ?
O11 Na1 Na7 140.3(5) . 2_666 ?
O13 Na1 Na7 46.2(4) 2_656 2_666 ?
O9 Na1 Na7 90.8(5) 2_656 2_666 ?
O39 Na1 Na7 88.8(4) 2_666 2_666 ?
O10 Na1 Na16 118.8(6) . 2_666 ?
O41 Na1 Na16 36.4(5) 2_666 2_666 ?
O11 Na1 Na16 136.8(6) . 2_666 ?
O13 Na1 Na16 43.9(5) 2_656 2_666 ?
O9 Na1 Na16 100.6(6) 2_656 2_666 ?
O39 Na1 Na16 97.3(6) 2_666 2_666 ?
Na7 Na1 Na16 11.8(4) 2_666 2_666 ?
O35 Na2 O11 132.0(6) . . ?
O35 Na2 O1 96.2(5) . 1_455 ?
O11 Na2 O1 131.7(5) . 1_455 ?
O35 Na2 O36 113.0(5) . 2_666 ?
O11 Na2 O36 75.7(5) . 2_666 ?
O1 Na2 O36 82.2(5) 1_455 2_666 ?
O35 Na2 O18 64.8(4) . . ?
O11 Na2 O18 109.7(5) . . ?
O1 Na2 O18 92.9(5) 1_455 . ?
O36 Na2 O18 174.4(5) 2_666 . ?
O35 Na2 Mo12 37.8(3) . . ?
O11 Na2 Mo12 118.8(4) . . ?
O1 Na2 Mo12 95.6(4) 1_455 . ?
O36 Na2 Mo12 75.5(3) 2_666 . ?
O18 Na2 Mo12 102.5(3) . . ?
O35 Na2 Na8 91.4(4) . . ?
O11 Na2 Na8 115.2(5) . . ?
O1 Na2 Na8 49.0(4) 1_455 . ?
O36 Na2 Na8 40.4(4) 2_666 . ?
O18 Na2 Na8 134.0(5) . . ?
Mo12 Na2 Na8 64.3(3) . . ?
O27 Na3 O42 105.3(5) . 1_655 ?
O27 Na3 O28 64.9(4) . . ?
O42 Na3 O28 97.4(5) 1_655 . ?
O27 Na3 O33 118.1(5) . . ?
O42 Na3 O33 134.8(5) 1_655 . ?
O28 Na3 O33 89.9(4) . . ?
O27 Na3 O40 144.4(5) . 1_655 ?
O42 Na3 O40 64.4(4) 1_655 1_655 ?
O28 Na3 O40 146.6(5) . 1_655 ?
O33 Na3 O40 85.5(5) . 1_655 ?
O27 Na3 O2 91.3(5) . . ?
O42 Na3 O2 134.9(5) 1_655 . ?
O28 Na3 O2 127.3(5) . . ?
O33 Na3 O2 59.6(4) . . ?
O40 Na3 O2 77.7(5) 1_655 . ?
O27 Na3 Mo12 132.9(4) . 1_655 ?
O42 Na3 Mo12 34.3(3) 1_655 1_655 ?
O28 Na3 Mo12 124.6(4) . 1_655 ?
O33 Na3 Mo12 108.4(4) . 1_655 ?
O40 Na3 Mo12 30.3(3) 1_655 1_655 ?
O2 Na3 Mo12 106.3(4) . 1_655 ?
O27 Na3 Na8 131.6(5) . 1_655 ?
O42 Na3 Na8 101.3(4) 1_655 1_655 ?
O28 Na3 Na8 148.8(4) . 1_655 ?
O33 Na3 Na8 59.3(4) . 1_655 ?
O40 Na3 Na8 37.2(4) 1_655 1_655 ?
O2 Na3 Na8 43.0(4) . 1_655 ?
Mo12 Na3 Na8 67.5(3) 1_655 1_655 ?
O56 Na4 O12 156.5(6) . 1_665 ?
O56 Na4 O56 82.2(6) . 2_776 ?
O12 Na4 O56 90.3(6) 1_665 2_776 ?
O56 Na4 O55 99.9(6) . . ?
O12 Na4 O55 81.1(5) 1_665 . ?
O56 Na4 O55 162.9(6) 2_776 . ?
O56 Na4 O6 81.1(5) . 2_766 ?
O12 Na4 O6 120.4(6) 1_665 2_766 ?
O56 Na4 O6 83.7(5) 2_776 2_766 ?
O55 Na4 O6 113.3(5) . 2_766 ?
O56 Na4 O7 86.4(5) . 1_565 ?
O12 Na4 O7 70.7(5) 1_665 1_565 ?
O56 Na4 O7 84.4(5) 2_776 1_565 ?
O55 Na4 O7 78.8(5) . 1_565 ?
O6 Na4 O7 163.8(5) 2_766 1_565 ?
O56 Na4 Na5 113.4(5) . . ?
O12 Na4 Na5 52.1(4) 1_665 . ?
O56 Na4 Na5 120.1(5) 2_776 . ?
O55 Na4 Na5 43.5(4) . . ?
O6 Na4 Na5 152.6(4) 2_766 . ?
O7 Na4 Na5 43.2(3) 1_565 . ?
O56 Na4 Na4 41.9(4) . 2_776 ?
O12 Na4 Na4 127.1(6) 1_665 2_776 ?
O56 Na4 Na4 40.3(4) 2_776 2_776 ?
O55 Na4 Na4 139.1(6) . 2_776 ?
O6 Na4 Na4 79.9(4) 2_766 2_776 ?
O7 Na4 Na4 83.9(4) 1_565 2_776 ?
Na5 Na4 Na4 126.7(4) . 2_776 ?
O56 Na4 Mo2 111.7(5) . 2_766 ?
O12 Na4 Mo2 88.1(4) 1_665 2_766 ?
O56 Na4 Mo2 77.9(4) 2_776 2_766 ?
O55 Na4 Mo2 116.3(4) . 2_766 ?
O6 Na4 Mo2 32.6(3) 2_766 2_766 ?
O7 Na4 Mo2 152.3(4) 1_565 2_766 ?
Na5 Na4 Mo2 133.1(3) . 2_766 ?
Na4 Na4 Mo2 95.7(3) 2_776 2_766 ?
O56 Na4 Mo10 96.5(5) . . ?
O12 Na4 Mo10 92.9(4) 1_665 . ?
O56 Na4 Mo10 174.4(5) 2_776 . ?
O55 Na4 Mo10 22.7(3) . . ?
O6 Na4 Mo10 90.7(3) 2_766 . ?
O7 Na4 Mo10 101.0(4) 1_565 . ?
Na5 Na4 Mo10 65.46(19) . . ?
Na4 Na4 Mo10 138.1(4) 2_776 . ?
Mo2 Na4 Mo10 97.7(2) 2_766 . ?
O31 Na5 O54 84.3(5) 1_565 . ?
O31 Na5 O14 95.1(5) 1_565 1_665 ?
O54 Na5 O14 88.5(5) . 1_665 ?
O31 Na5 O7 85.9(5) 1_565 1_565 ?
O54 Na5 O7 149.8(6) . 1_565 ?
O14 Na5 O7 120.8(5) 1_665 1_565 ?
O31 Na5 O55 149.8(6) 1_565 . ?
O54 Na5 O55 90.0(5) . . ?
O14 Na5 O55 114.5(5) 1_665 . ?
O7 Na5 O55 84.4(5) 1_565 . ?
O31 Na5 O74 75.0(14) 1_565 . ?
O54 Na5 O74 78.2(14) . . ?
O14 Na5 O74 164.0(14) 1_665 . ?
O7 Na5 O74 71.7(14) 1_565 . ?
O55 Na5 O74 74.8(14) . . ?
O31 Na5 O12 128.7(5) 1_565 1_665 ?
O54 Na5 O12 137.6(5) . 1_665 ?
O14 Na5 O12 65.5(5) 1_665 1_665 ?
O7 Na5 O12 68.5(5) 1_565 1_665 ?
O55 Na5 O12 73.2(5) . 1_665 ?
O74 Na5 O12 130.5(14) . 1_665 ?
O31 Na5 Mo3 120.7(4) 1_565 1_665 ?
O54 Na5 Mo3 113.2(4) . 1_665 ?
O14 Na5 Mo3 35.2(3) 1_665 1_665 ?
O7 Na5 Mo3 96.4(4) 1_565 1_665 ?
O55 Na5 Mo3 88.8(4) . 1_665 ?
O74 Na5 Mo3 160.3(14) . 1_665 ?
O12 Na5 Mo3 31.1(3) 1_665 1_665 ?
O31 Na5 Na6 46.8(4) 1_565 . ?
O54 Na5 Na6 47.5(4) . . ?
O14 Na5 Na6 115.8(5) 1_665 . ?
O7 Na5 Na6 107.2(4) 1_565 . ?
O55 Na5 Na6 109.9(5) . . ?
O74 Na5 Na6 48.3(14) . . ?
O12 Na5 Na6 174.7(4) 1_665 . ?
Mo3 Na5 Na6 150.9(3) 1_665 . ?
O31 Na5 Na4 135.6(4) 1_565 . ?
O54 Na5 Na4 133.2(5) . . ?
O14 Na5 Na4 106.7(4) 1_665 . ?
O7 Na5 Na4 49.8(3) 1_565 . ?
O55 Na5 Na4 43.3(4) . . ?
O74 Na5 Na4 89.0(14) . . ?
O12 Na5 Na4 42.4(3) 1_665 . ?
Mo3 Na5 Na4 71.5(2) 1_665 . ?
Na6 Na5 Na4 137.3(3) . . ?
O57 Na6 O21 92.9(8) . 1_565 ?
O57 Na6 O51 88.8(7) . . ?
O21 Na6 O51 83.3(5) 1_565 . ?
O57 Na6 O31 79.3(7) . 1_565 ?
O21 Na6 O31 96.6(5) 1_565 1_565 ?
O51 Na6 O31 168.1(7) . 1_565 ?
O57 Na6 O54 75.8(7) . . ?
O21 Na6 O54 167.8(7) 1_565 . ?
O51 Na6 O54 100.7(5) . . ?
O31 Na6 O54 77.1(5) 1_565 . ?
O57 Na6 O74 144.9(17) . . ?
O21 Na6 O74 112.0(15) 1_565 . ?
O51 Na6 O74 117.4(15) . . ?
O31 Na6 O74 73.8(15) 1_565 . ?
O54 Na6 O74 76.6(15) . . ?
O57 Na6 O72 164.4(9) . . ?
O21 Na6 O72 96.8(7) 1_565 . ?
O51 Na6 O72 104.5(7) . . ?
O31 Na6 O72 87.4(7) 1_565 . ?
O54 Na6 O72 93.4(7) . . ?
O74 Na6 O72 19.7(14) . . ?
O57 Na6 O67 21.2(10) . . ?
O21 Na6 O67 77.9(10) 1_565 . ?
O51 Na6 O67 72.3(10) . . ?
O31 Na6 O67 96.0(11) 1_565 . ?
O54 Na6 O67 92.2(10) . . ?
O74 Na6 O67 166.1(18) . . ?
O72 Na6 O67 174.0(11) . . ?
O57 Na6 Na5 94.5(7) . . ?
O21 Na6 Na5 135.8(5) 1_565 . ?
O51 Na6 Na5 140.3(5) . . ?
O31 Na6 Na5 42.8(4) 1_565 . ?
O54 Na6 Na5 43.0(4) . . ?
O74 Na6 Na5 50.4(15) . . ?
O72 Na6 Na5 70.0(6) . . ?
O67 Na6 Na5 115.8(10) . . ?
O57 Na6 Mo8 87.0(6) . . ?
O21 Na6 Mo8 106.7(4) 1_565 . ?
O51 Na6 Mo8 23.4(3) . . ?
O31 Na6 Mo8 153.5(5) 1_565 . ?
O54 Na6 Mo8 77.6(4) . . ?
O74 Na6 Mo8 107.7(14) . . ?
O72 Na6 Mo8 101.9(6) . . ?
O67 Na6 Mo8 77.2(9) . . ?
Na5 Na6 Mo8 117.2(3) . . ?
O57 Na6 Na12 101.5(7) . . ?
O21 Na6 Na12 44.3(4) 1_565 . ?
O51 Na6 Na12 41.2(4) . . ?
O31 Na6 Na12 140.8(5) 1_565 . ?
O54 Na6 Na12 141.7(5) . . ?
O74 Na6 Na12 113.6(16) . . ?
O72 Na6 Na12 94.0(6) . . ?
O67 Na6 Na12 80.3(10) . . ?
Na5 Na6 Na12 164.0(5) . . ?
Mo8 Na6 Na12 64.0(3) . . ?
O57 Na6 Mo9 79.0(6) . . ?
O21 Na6 Mo9 159.6(5) 1_565 . ?
O51 Na6 Mo9 77.9(4) . . ?
O31 Na6 Mo9 100.2(4) 1_565 . ?
O54 Na6 Mo9 23.1(3) . . ?
O74 Na6 Mo9 83.9(14) . . ?
O72 Na6 Mo9 95.5(6) . . ?
O67 Na6 Mo9 88.8(9) . . ?
Na5 Na6 Mo9 64.1(2) . . ?
Mo8 Na6 Mo9 54.65(14) . . ?
Na12 Na6 Mo9 118.6(4) . . ?
Na16 Na7 O72 171(3) . . ?
Na16 Na7 O16 74(2) . 1_565 ?
O72 Na7 O16 114.3(9) . 1_565 ?
Na16 Na7 O41 74(2) . . ?
O72 Na7 O41 98.0(8) . . ?
O16 Na7 O41 146.9(10) 1_565 . ?
Na16 Na7 O50 71(2) . . ?
O72 Na7 O50 106.6(8) . . ?
O16 Na7 O50 81.5(6) 1_565 . ?
O41 Na7 O50 96.7(6) . . ?
Na16 Na7 O13 80(2) . 1_565 ?
O72 Na7 O13 101.4(8) . 1_565 ?
O16 Na7 O13 93.1(6) 1_565 1_565 ?
O41 Na7 O13 72.6(5) . 1_565 ?
O50 Na7 O13 151.2(9) . 1_565 ?
Na16 Na7 Na11 64(2) . . ?
O72 Na7 Na11 120.4(8) . . ?
O16 Na7 Na11 44.1(5) 1_565 . ?
O41 Na7 Na11 124.3(7) . . ?
O50 Na7 Na11 37.6(4) . . ?
O13 Na7 Na11 128.3(7) 1_565 . ?
Na16 Na7 Na1 91(2) . 2_666 ?
O72 Na7 Na1 84.2(7) . 2_666 ?
O16 Na7 Na1 133.8(7) 1_565 2_666 ?
O41 Na7 Na1 39.2(4) . 2_666 ?
O50 Na7 Na1 135.9(5) . 2_666 ?
O13 Na7 Na1 40.7(3) 1_565 2_666 ?
Na16 Na7 Mo12 72(2) . . ?
O72 Na7 Mo12 99.2(7) . . ?
O16 Na7 Mo12 143.4(7) 1_565 . ?
O41 Na7 Mo12 22.4(3) . . ?
O50 Na7 Mo12 74.9(4) . . ?
O13 Na7 Mo12 94.4(5) 1_565 . ?
Na11 Na7 Mo12 106.4(5) . . ?
Na1 Na7 Mo12 61.0(2) 2_666 . ?
Na16 Na7 Mo4 81(2) . 1_565 ?
O72 Na7 Mo4 107.7(7) . 1_565 ?
O16 Na7 Mo4 22.1(3) 1_565 1_565 ?
O41 Na7 Mo4 140.7(7) . 1_565 ?
O50 Na7 Mo4 103.6(5) . 1_565 ?
O13 Na7 Mo4 73.5(4) 1_565 1_565 ?
Na1 Na7 Mo4 113.8(4) 2_666 1_565 ?
Mo12 Na7 Mo4 152.1(5) . 1_565 ?
Na16 Na7 Na12 91(2) . . ?
O72 Na7 Na12 92.7(7) . . ?
O16 Na7 Na12 51.2(5) 1_565 . ?
O41 Na7 Na12 138.0(6) . . ?
O50 Na7 Na12 41.5(4) . . ?
O13 Na7 Na12 144.2(6) 1_565 . ?
Na1 Na7 Na12 175.0(5) 2_666 . ?
Mo12 Na7 Na12 115.8(4) . . ?
Mo4 Na7 Na12 70.9(3) 1_565 . ?
Na16 Na7 Na6 145(3) . . ?
O72 Na7 Na6 38.0(6) . . ?
O16 Na7 Na6 86.4(6) 1_565 . ?
O41 Na7 Na6 125.8(6) . . ?
O50 Na7 Na6 77.5(5) . . ?
O13 Na7 Na6 130.6(6) 1_565 . ?
Na11 Na7 Na6 82.4(4) . . ?
Na1 Na7 Na6 122.1(5) 2_666 . ?
Mo12 Na7 Na6 114.6(4) . . ?
Mo4 Na7 Na6 91.7(3) 1_565 . ?
Na12 Na7 Na6 54.7(3) . . ?
O61 Na8 O40 123.3(8) . . ?
O61 Na8 O37 82.8(6) . 2_666 ?
O40 Na8 O37 145.3(8) . 2_666 ?
O61 Na8 O36 125.0(8) . 2_666 ?
O40 Na8 O36 78.6(6) . 2_666 ?
O37 Na8 O36 67.0(6) 2_666 2_666 ?
O61 Na8 O2 97.1(6) . 1_455 ?
O40 Na8 O2 86.2(7) . 1_455 ?
O37 Na8 O2 115.3(7) 2_666 1_455 ?
O36 Na8 O2 136.9(8) 2_666 1_455 ?
O61 Na8 O1 148.0(8) . 1_455 ?
O40 Na8 O1 81.9(6) . 1_455 ?
O37 Na8 O1 84.8(6) 2_666 1_455 ?
O36 Na8 O1 75.7(6) 2_666 1_455 ?
O2 Na8 O1 62.3(5) 1_455 1_455 ?
O61 Na8 C1 73.8(5) . 1_455 ?
O40 Na8 C1 102.5(7) . 1_455 ?
O37 Na8 C1 107.2(7) 2_666 1_455 ?
O36 Na8 C1 157.3(8) 2_666 1_455 ?
O2 Na8 C1 23.7(4) 1_455 1_455 ?
O1 Na8 C1 82.0(6) 1_455 1_455 ?
O61 Na8 Mo11 104.6(6) . 2_666 ?
O40 Na8 Mo11 109.5(6) . 2_666 ?
O37 Na8 Mo11 36.5(3) 2_666 2_666 ?
O36 Na8 Mo11 30.9(3) 2_666 2_666 ?
O2 Na8 Mo11 138.4(7) 1_455 2_666 ?
O1 Na8 Mo11 81.5(5) 1_455 2_666 ?
C1 Na8 Mo11 141.3(6) 1_455 2_666 ?
O61 Na8 Na3 106.3(6) . 1_455 ?
O40 Na8 Na3 42.4(4) . 1_455 ?
O37 Na8 Na3 159.9(7) 2_666 1_455 ?
O36 Na8 Na3 117.9(6) 2_666 1_455 ?
O2 Na8 Na3 46.7(4) 1_455 1_455 ?
O1 Na8 Na3 78.2(5) 1_455 1_455 ?
C1 Na8 Na3 60.1(4) 1_455 1_455 ?
Mo11 Na8 Na3 147.2(5) 2_666 1_455 ?
O61 Na8 Na2 167.3(7) . . ?
O40 Na8 Na2 60.4(4) . . ?
O37 Na8 Na2 89.4(5) 2_666 . ?
O36 Na8 Na2 42.3(4) 2_666 . ?
O2 Na8 Na2 95.3(5) 1_455 . ?
O1 Na8 Na2 39.8(3) 1_455 . ?
C1 Na8 Na2 118.3(6) 1_455 . ?
Mo11 Na8 Na2 63.8(3) 2_666 . ?
Na3 Na8 Na2 84.4(4) 1_455 . ?
O61 Na8 Na8 0.0(4) . 2_566 ?
O40 Na8 Na8 123.3(8) . 2_566 ?
O37 Na8 Na8 82.8(6) 2_666 2_566 ?
O36 Na8 Na8 125.0(8) 2_666 2_566 ?
O2 Na8 Na8 97.1(6) 1_455 2_566 ?
O1 Na8 Na8 148.0(8) 1_455 2_566 ?
C1 Na8 Na8 73.8(5) 1_455 2_566 ?
Mo11 Na8 Na8 104.6(6) 2_666 2_566 ?
Na3 Na8 Na8 106.3(6) 1_455 2_566 ?
Na2 Na8 Na8 167.3(7) . 2_566 ?
O71 Na9 Na10 101(2) . . ?
O71 Na9 O69 70(2) . . ?
Na10 Na9 O69 31.2(8) . . ?
O71 Na9 O26 119(2) . . ?
Na10 Na9 O26 140.4(11) . . ?
O69 Na9 O26 170.1(12) . . ?
O71 Na9 O60 40(2) . . ?
Na10 Na9 O60 140.8(12) . . ?
O69 Na9 O60 109.8(12) . . ?
O26 Na9 O60 78.9(10) . . ?
O71 Na9 O19 133(2) . 1_655 ?
Na10 Na9 O19 73.5(8) . 1_655 ?
O69 Na9 O19 97.3(10) . 1_655 ?
O26 Na9 O19 80.3(7) . 1_655 ?
O60 Na9 O19 126.9(11) . 1_655 ?
O71 Na9 O32 157(2) . 1_655 ?
Na10 Na9 O32 67.6(7) . 1_655 ?
O69 Na9 O32 95.7(10) . 1_655 ?
O26 Na9 O32 74.6(7) . 1_655 ?
O60 Na9 O32 148.5(11) . 1_655 ?
O19 Na9 O32 64.8(6) 1_655 1_655 ?
O71 Na9 Na13 44(2) . 1_545 ?
Na10 Na9 Na13 120.5(8) . 1_545 ?
O69 Na9 Na13 98.0(9) . 1_545 ?
O26 Na9 Na13 91.9(7) . 1_545 ?
O60 Na9 Na13 35.4(8) . 1_545 ?
O19 Na9 Na13 97.9(6) 1_655 1_545 ?
O32 Na9 Na13 159.2(8) 1_655 1_545 ?
O69 Na10 Na9 84.8(16) . . ?
O69 Na10 O68 22.8(18) . . ?
Na9 Na10 O68 107.6(15) . . ?
O69 Na10 O71 63.0(16) . . ?
Na9 Na10 O71 22.0(7) . . ?
O68 Na10 O71 85.8(15) . . ?
O69 Na10 O29 102.1(16) . 1_655 ?
Na9 Na10 O29 155.6(10) . 1_655 ?
O68 Na10 O29 81.2(13) . 1_655 ?
O71 Na10 O29 155.4(10) . 1_655 ?
O69 Na10 O25 96.3(16) . 1_655 ?
Na9 Na10 O25 140.4(9) . 1_655 ?
O68 Na10 O25 78.5(13) . 1_655 ?
O71 Na10 O25 134.5(10) . 1_655 ?
O29 Na10 O25 62.8(5) 1_655 1_655 ?
O69 Na10 O32 138.9(17) . 1_655 ?
Na9 Na10 O32 63.7(7) . 1_655 ?
O68 Na10 O32 153.6(14) . 1_655 ?
O71 Na10 O32 84.4(9) . 1_655 ?
O29 Na10 O32 98.1(7) 1_655 1_655 ?
O25 Na10 O32 124.8(8) 1_655 1_655 ?
O69 Na10 O19 126.6(17) . 1_655 ?
Na9 Na10 O19 59.7(7) . 1_655 ?
O68 Na10 O19 139.8(14) . 1_655 ?
O71 Na10 O19 75.3(8) . 1_655 ?
O29 Na10 O19 127.1(8) 1_655 1_655 ?
O25 Na10 O19 89.9(6) 1_655 1_655 ?
O32 Na10 O19 59.9(5) 1_655 1_655 ?
O69 Na10 O48 105.0(16) . 1_655 ?
Na9 Na10 O48 96.6(8) . 1_655 ?
O68 Na10 O48 102.0(13) . 1_655 ?
O71 Na10 O48 104.0(9) . 1_655 ?
O29 Na10 O48 59.0(5) 1_655 1_655 ?
O25 Na10 O48 120.8(7) 1_655 1_655 ?
O32 Na10 O48 57.2(5) 1_655 1_655 ?
O19 Na10 O48 116.8(7) 1_655 1_655 ?
O69 Na10 Na12 28.9(14) . 2_765 ?
Na9 Na10 Na12 98.1(8) . 2_765 ?
O68 Na10 Na12 27.1(12) . 2_765 ?
O71 Na10 Na12 79.5(8) . 2_765 ?
O29 Na10 Na12 79.4(6) 1_655 2_765 ?
O25 Na10 Na12 101.6(6) 1_655 2_765 ?
O32 Na10 Na12 126.6(7) 1_655 2_765 ?
O19 Na10 Na12 153.2(7) 1_655 2_765 ?
O48 Na10 Na12 78.0(5) 1_655 2_765 ?
O57 Na13 O66 78.2(17) . 1_655 ?
O57 Na13 O60 95.8(11) . 1_565 ?
O66 Na13 O60 151.0(19) 1_655 1_565 ?
O57 Na13 O62 81.9(14) . 1_655 ?
O66 Na13 O62 46.4(18) 1_655 1_655 ?
O60 Na13 O62 161.8(15) 1_565 1_655 ?
O57 Na13 O17 80.4(9) . 1_665 ?
O66 Na13 O17 120.8(17) 1_655 1_665 ?
O60 Na13 O17 85.3(10) 1_565 1_665 ?
O57 Na13 O67 25.1(11) . . ?
O66 Na13 O67 64.2(19) 1_655 . ?
O60 Na13 O67 98.7(14) 1_565 . ?
O62 Na13 O67 86.9(16) 1_655 . ?
O17 Na13 O67 105.5(13) 1_665 . ?
O57 Na13 O22 157.6(11) . 2_765 ?
O66 Na13 O22 108.4(17) 1_655 2_765 ?
O60 Na13 O22 88.0(10) 1_565 2_765 ?
O17 Na13 O22 77.9(7) 1_665 2_765 ?
O67 Na13 O22 172.6(14) . 2_765 ?
O57 Na13 O24 134.9(10) . 2_765 ?
O66 Na13 O24 80.6(16) 1_655 2_765 ?
O60 Na13 O24 84.2(10) 1_565 2_765 ?
O17 Na13 O24 144.1(8) 1_665 2_765 ?
O67 Na13 O24 110.0(13) . 2_765 ?
O22 Na13 O24 67.4(6) 2_765 2_765 ?
O57 Na13 O60 68.5(10) . 2_765 ?
O66 Na13 O60 87.8(17) 1_655 2_765 ?
O60 Na13 O60 63.8(13) 1_565 2_765 ?
O17 Na13 O60 132.3(10) 1_665 2_765 ?
O67 Na13 O60 50.4(12) . 2_765 ?
O22 Na13 O60 131.8(11) 2_765 2_765 ?
O24 Na13 O60 71.3(9) 2_765 2_765 ?
O57 Na13 Mo5 171.7(10) . 2_765 ?
O66 Na13 Mo5 96.4(16) 1_655 2_765 ?
O60 Na13 Mo5 85.9(9) 1_565 2_765 ?
O17 Na13 Mo5 107.8(6) 1_665 2_765 ?
O67 Na13 Mo5 146.6(13) . 2_765 ?
O22 Na13 Mo5 30.3(4) 2_765 2_765 ?
O24 Na13 Mo5 37.2(4) 2_765 2_765 ?
O60 Na13 Mo5 105.3(9) 2_765 2_765 ?
O57 Na13 Na9 104.5(9) . 1_565 ?
O66 Na13 Na9 172.3(17) 1_655 1_565 ?
O60 Na13 Na9 36.6(8) 1_565 1_565 ?
O17 Na13 Na9 53.5(6) 1_665 1_565 ?
O67 Na13 Na9 121.0(12) . 1_565 ?
O22 Na13 Na9 66.3(6) 2_765 1_565 ?
O24 Na13 Na9 101.7(7) 2_765 1_565 ?
O60 Na13 Na9 99.9(9) 2_765 1_565 ?
Mo5 Na13 Na9 81.6(4) 2_765 1_565 ?
O57 Na13 Na13 80.3(8) . 2_775 ?
O66 Na13 Na13 117.9(17) 1_655 2_775 ?
O60 Na13 Na13 33.5(8) 1_565 2_775 ?
O17 Na13 Na13 111.6(8) 1_665 2_775 ?
O67 Na13 Na13 72.1(11) . 2_775 ?
O22 Na13 Na13 113.0(8) 2_765 2_775 ?
O24 Na13 Na13 75.3(7) 2_765 2_775 ?
O60 Na13 Na13 30.3(7) 2_765 2_775 ?
Mo5 Na13 Na13 97.1(6) 2_765 2_775 ?
Na9 Na13 Na13 69.8(5) 1_565 2_775 ?
Na7 Na16 O16 87(2) . 1_565 ?
Na7 Na16 O41 88(2) . . ?
O16 Na16 O41 169.5(14) 1_565 . ?
Na7 Na16 O50 91(3) . . ?
O16 Na16 O50 86.2(10) 1_565 . ?
O41 Na16 O50 103.1(11) . . ?
Na7 Na16 O13 83(2) . 1_565 ?
O16 Na16 O13 95.7(10) 1_565 1_565 ?
O41 Na16 O13 74.5(8) . 1_565 ?
O50 Na16 O13 174.2(14) . 1_565 ?
Na7 Na16 O46 151(3) . 1_455 ?
O16 Na16 O46 71.9(9) 1_565 1_455 ?
O41 Na16 O46 115.9(12) . 1_455 ?
O50 Na16 O46 68.6(8) . 1_455 ?
O13 Na16 O46 117.1(11) 1_565 1_455 ?
Na7 Na16 Na11 105(3) . . ?
O16 Na16 Na11 48.9(7) 1_565 . ?
O41 Na16 Na11 141.5(11) . . ?
O50 Na16 Na11 41.7(6) . . ?
O13 Na16 Na11 142.0(10) 1_565 . ?
O46 Na16 Na11 46.7(6) 1_455 . ?
Na7 Na16 Mo12 96(2) . . ?
O16 Na16 Mo12 165.5(11) 1_565 . ?
O41 Na16 Mo12 24.8(4) . . ?
O50 Na16 Mo12 79.7(7) . . ?
O13 Na16 Mo12 98.7(8) 1_565 . ?
O46 Na16 Mo12 99.8(9) 1_455 . ?
Na11 Na16 Mo12 116.7(8) . . ?
Na7 Na16 Mo7 97(2) . . ?
O16 Na16 Mo7 109.8(9) 1_565 . ?
O41 Na16 Mo7 79.9(8) . . ?
O50 Na16 Mo7 24.0(4) . . ?
O13 Na16 Mo7 154.5(10) 1_565 . ?
O46 Na16 Mo7 73.6(7) 1_455 . ?
Na11 Na16 Mo7 62.8(6) . . ?
Mo12 Na16 Mo7 55.9(4) . . ?
Na7 Na16 Mo4 87(2) . 1_565 ?
O16 Na16 Mo4 21.5(5) 1_565 1_565 ?
O41 Na16 Mo4 148.9(11) . 1_565 ?
O50 Na16 Mo4 107.6(9) . 1_565 ?
O13 Na16 Mo4 74.4(7) 1_565 1_565 ?
O46 Na16 Mo4 80.5(7) 1_455 1_565 ?
Mo12 Na16 Mo4 172.1(8) . 1_565 ?
Mo7 Na16 Mo4 131.2(8) . 1_565 ?
Na7 Na16 Na1 77(2) . 2_666 ?
O16 Na16 Na1 132.8(10) 1_565 2_666 ?
O41 Na16 Na1 36.8(5) . 2_666 ?
O50 Na16 Na1 137.3(10) . 2_666 ?
O13 Na16 Na1 39.1(5) 1_565 2_666 ?
O46 Na16 Na1 131.8(10) 1_455 2_666 ?
Mo12 Na16 Na1 61.5(4) . 2_666 ?
Mo7 Na16 Na1 115.9(7) . 2_666 ?
Mo4 Na16 Na1 112.4(7) 1_565 2_666 ?
Na7 Na16 Na12 78(2) . . ?
O16 Na16 Na12 49.3(7) 1_565 . ?
O41 Na16 Na12 137.9(10) . . ?
O50 Na16 Na12 39.3(6) . . ?
O13 Na16 Na12 140.5(10) 1_565 . ?
O46 Na16 Na12 73.8(7) 1_455 . ?
Mo12 Na16 Na12 117.5(7) . . ?
Mo7 Na16 Na12 63.2(5) . . ?
Mo4 Na16 Na12 70.2(5) 1_565 . ?
Na1 Na16 Na12 154.2(9) 2_666 . ?
O23 Se1 O5 99.5(5) . . ?
O23 Se1 O15 98.8(5) . . ?
O5 Se1 O15 100.2(6) . . ?
O53 Se2 O43 99.7(6) . . ?
O53 Se2 O47 100.1(6) . . ?
O43 Se2 O47 100.1(6) . . ?
O1 Mo1 O7 103.9(6) . . ?
O1 Mo1 O3 102.4(6) . . ?
O7 Mo1 O3 98.7(6) . . ?
O1 Mo1 O6 98.4(5) . . ?
O7 Mo1 O6 98.9(5) . . ?
O3 Mo1 O6 148.6(5) . . ?
O1 Mo1 O2 87.9(5) . . ?
O7 Mo1 O2 167.9(5) . . ?
O3 Mo1 O2 76.1(5) . . ?
O6 Mo1 O2 81.4(4) . . ?
O1 Mo1 O5 165.4(5) . . ?
O7 Mo1 O5 89.1(5) . . ?
O3 Mo1 O5 81.8(5) . . ?
O6 Mo1 O5 72.7(5) . . ?
O2 Mo1 O5 79.5(4) . . ?
O10 Mo2 O9 103.3(6) . . ?
O10 Mo2 O8 101.5(5) . . ?
O9 Mo2 O8 99.7(6) . . ?
O10 Mo2 O6 98.4(6) . . ?
O9 Mo2 O6 100.3(5) . . ?
O8 Mo2 O6 147.5(5) . . ?
O10 Mo2 O5 164.7(5) . . ?
O9 Mo2 O5 91.0(5) . . ?
O8 Mo2 O5 81.1(4) . . ?
O6 Mo2 O5 73.3(5) . . ?
O10 Mo2 O4 87.9(5) . . ?
O9 Mo2 O4 168.6(6) . . ?
O8 Mo2 O4 75.7(5) . . ?
O6 Mo2 O4 79.8(4) . . ?
O5 Mo2 O4 78.1(4) . . ?
O10 Mo2 Na4 67.1(4) . 2_766 ?
O9 Mo2 Na4 77.0(5) . 2_766 ?
O8 Mo2 Na4 166.6(4) . 2_766 ?
O6 Mo2 Na4 45.2(4) . 2_766 ?
O5 Mo2 Na4 111.8(3) . 2_766 ?
O4 Mo2 Na4 109.9(3) . 2_766 ?
O12 Mo3 O13 104.6(6) . . ?
O12 Mo3 O8 101.6(6) . . ?
O13 Mo3 O8 101.2(6) . . ?
O12 Mo3 O14 99.1(6) . . ?
O13 Mo3 O14 98.9(6) . . ?
O8 Mo3 O14 146.3(5) . . ?
O12 Mo3 O15 166.9(5) . . ?
O13 Mo3 O15 87.0(5) . . ?
O8 Mo3 O15 81.8(4) . . ?
O14 Mo3 O15 72.6(5) . . ?
O12 Mo3 O18 87.2(5) . . ?
O13 Mo3 O18 168.1(5) . . ?
O8 Mo3 O18 77.1(5) . . ?
O14 Mo3 O18 77.7(5) . . ?
O15 Mo3 O18 81.1(4) . . ?
O12 Mo3 Na5 55.7(5) . 1_445 ?
O13 Mo3 Na5 98.1(5) . 1_445 ?
O8 Mo3 Na5 153.6(4) . 1_445 ?
O14 Mo3 Na5 44.8(4) . 1_445 ?
O15 Mo3 Na5 117.3(3) . 1_445 ?
O18 Mo3 Na5 87.5(3) . 1_445 ?
O17 Mo4 O16 103.8(7) . . ?
O17 Mo4 O14 100.0(6) . . ?
O16 Mo4 O14 99.3(6) . . ?
O17 Mo4 O20 101.9(6) . . ?
O16 Mo4 O20 98.4(6) . . ?
O14 Mo4 O20 147.5(5) . . ?
O17 Mo4 O19 90.1(6) . . ?
O16 Mo4 O19 165.9(6) . . ?
O14 Mo4 O19 80.1(5) . . ?
O20 Mo4 O19 76.2(4) . . ?
O17 Mo4 O15 166.4(6) . . ?
O16 Mo4 O15 88.4(6) . . ?
O14 Mo4 O15 71.8(5) . . ?
O20 Mo4 O15 81.7(4) . . ?
O19 Mo4 O15 78.0(4) . . ?
O17 Mo4 Na16 120.4(7) . 1_545 ?
O16 Mo4 Na16 29.7(6) . 1_545 ?
O14 Mo4 Na16 72.5(6) . 1_545 ?
O20 Mo4 Na16 114.9(6) . 1_545 ?
O19 Mo4 Na16 141.6(5) . 1_545 ?
O15 Mo4 Na16 68.3(5) . 1_545 ?
O17 Mo4 Na7 130.8(6) . 1_545 ?
O16 Mo4 Na7 31.8(5) . 1_545 ?
O14 Mo4 Na7 78.2(4) . 1_545 ?
O20 Mo4 Na7 104.3(4) . 1_545 ?
O19 Mo4 Na7 136.2(4) . 1_545 ?
O15 Mo4 Na7 59.3(4) . 1_545 ?
Na16 Mo4 Na7 12.0(4) 1_545 1_545 ?
O22 Mo5 O21 103.7(7) . . ?
O22 Mo5 O20 102.4(6) . . ?
O21 Mo5 O20 100.0(6) . . ?
O22 Mo5 O24 97.6(6) . . ?
O21 Mo5 O24 98.8(6) . . ?
O20 Mo5 O24 148.3(5) . . ?
O22 Mo5 O25 89.6(6) . . ?
O21 Mo5 O25 166.8(5) . . ?
O20 Mo5 O25 76.5(5) . . ?
O24 Mo5 O25 79.4(5) . . ?
O22 Mo5 O23 165.9(6) . . ?
O21 Mo5 O23 88.1(5) . . ?
O20 Mo5 O23 82.8(4) . . ?
O24 Mo5 O23 72.6(4) . . ?
O25 Mo5 O23 78.8(4) . . ?
O22 Mo5 Na13 47.4(5) . 2_765 ?
O21 Mo5 Na13 108.0(5) . 2_765 ?
O20 Mo5 Na13 142.5(5) . 2_765 ?
O24 Mo5 Na13 50.2(5) . 2_765 ?
O25 Mo5 Na13 81.1(4) . 2_765 ?
O23 Mo5 Na13 121.8(4) . 2_765 ?
O22 Mo5 Na6 121.9(5) . 1_545 ?
O21 Mo5 Na6 31.8(5) . 1_545 ?
O20 Mo5 Na6 116.4(4) . 1_545 ?
O24 Mo5 Na6 71.1(4) . 1_545 ?
O25 Mo5 Na6 138.7(3) . 1_545 ?
O23 Mo5 Na6 65.4(3) . 1_545 ?
Na13 Mo5 Na6 100.3(4) 2_765 1_545 ?
O31 Mo6 O26 105.3(6) . . ?
O31 Mo6 O24 98.5(6) . . ?
O26 Mo6 O24 98.8(6) . . ?
O31 Mo6 O3 98.9(6) . . ?
O26 Mo6 O3 99.8(6) . . ?
O24 Mo6 O3 150.1(5) . . ?
O31 Mo6 O27 164.7(5) . . ?
O26 Mo6 O27 89.9(5) . . ?
O24 Mo6 O27 80.4(5) . . ?
O3 Mo6 O27 76.5(5) . . ?
O31 Mo6 O23 87.2(5) . . ?
O26 Mo6 O23 166.4(5) . . ?
O24 Mo6 O23 73.5(5) . . ?
O3 Mo6 O23 83.3(5) . . ?
O27 Mo6 O23 77.9(4) . . ?
O50 Mo7 O49 106.2(7) . . ?
O50 Mo7 O48 98.8(6) . . ?
O49 Mo7 O48 101.5(6) . . ?
O50 Mo7 O42 97.9(6) . . ?
O49 Mo7 O42 98.8(6) . . ?
O48 Mo7 O42 148.9(5) . . ?
O50 Mo7 O32 164.2(6) . . ?
O49 Mo7 O32 89.4(6) . . ?
O48 Mo7 O32 75.6(5) . . ?
O42 Mo7 O32 81.3(4) . . ?
O50 Mo7 O47 88.3(6) . . ?
O49 Mo7 O47 164.0(6) . . ?
O48 Mo7 O47 82.3(5) . . ?
O42 Mo7 O47 72.2(5) . . ?
O32 Mo7 O47 76.4(4) . . ?
O50 Mo7 Na16 36.0(6) . . ?
O49 Mo7 Na16 122.3(7) . . ?
O48 Mo7 Na16 120.9(6) . . ?
O42 Mo7 Na16 64.5(5) . . ?
O32 Mo7 Na16 135.1(5) . . ?
O47 Mo7 Na16 66.4(5) . . ?
O50 Mo7 Na11 26.4(6) . . ?
O49 Mo7 Na11 79.9(6) . . ?
O48 Mo7 Na11 102.2(5) . . ?
O42 Mo7 Na11 104.4(4) . . ?
O32 Mo7 Na11 168.5(4) . . ?
O47 Mo7 Na11 114.7(4) . . ?
Na16 Mo7 Na11 55.8(5) . . ?
O30 Mo8 O51 104.4(6) . . ?
O30 Mo8 O48 101.0(6) . . ?
O51 Mo8 O48 98.9(6) . . ?
O30 Mo8 O52 101.0(6) . . ?
O51 Mo8 O52 99.4(6) . . ?
O48 Mo8 O52 146.7(5) . . ?
O30 Mo8 O29 88.2(6) . . ?
O51 Mo8 O29 167.2(5) . . ?
O48 Mo8 O29 76.3(5) . . ?
O52 Mo8 O29 79.7(5) . . ?
O30 Mo8 O53 165.5(5) . . ?
O51 Mo8 O53 89.4(5) . . ?
O48 Mo8 O53 80.9(5) . . ?
O52 Mo8 O53 71.8(5) . . ?
O29 Mo8 O53 78.3(4) . . ?
O30 Mo8 Na6 128.6(5) . . ?
O51 Mo8 Na6 34.7(4) . . ?
O48 Mo8 Na6 112.3(4) . . ?
O52 Mo8 Na6 71.2(4) . . ?
O29 Mo8 Na6 136.1(3) . . ?
O53 Mo8 Na6 62.0(3) . . ?
O46 Mo9 O54 103.9(6) . . ?
O46 Mo9 O45 100.2(6) . . ?
O54 Mo9 O45 98.8(6) . . ?
O46 Mo9 O52 99.5(6) . . ?
O54 Mo9 O52 98.6(6) . . ?
O45 Mo9 O52 149.7(5) . . ?
O46 Mo9 O28 89.9(5) . . ?
O54 Mo9 O28 166.0(5) . . ?
O45 Mo9 O28 76.3(5) . . ?
O52 Mo9 O28 80.8(5) . . ?
O46 Mo9 O53 165.9(6) . . ?
O54 Mo9 O53 88.2(5) . . ?
O45 Mo9 O53 84.6(4) . . ?
O52 Mo9 O53 71.3(5) . . ?
O28 Mo9 O53 78.3(4) . . ?
O46 Mo9 Na6 127.0(5) . . ?
O54 Mo9 Na6 35.3(5) . . ?
O45 Mo9 Na6 114.7(4) . . ?
O52 Mo9 Na6 69.5(4) . . ?
O28 Mo9 Na6 134.9(3) . . ?
O53 Mo9 Na6 60.7(3) . . ?
O44 Mo10 O55 106.1(6) . . ?
O44 Mo10 O45 101.5(6) . . ?
O55 Mo10 O45 98.9(5) . . ?
O44 Mo10 O37 98.1(6) . . ?
O55 Mo10 O37 98.7(5) . . ?
O45 Mo10 O37 148.8(5) . . ?
O44 Mo10 O33 88.3(5) . . ?
O55 Mo10 O33 165.5(5) . . ?
O45 Mo10 O33 76.1(4) . . ?
O37 Mo10 O33 80.5(4) . . ?
O44 Mo10 O43 164.1(5) . . ?
O55 Mo10 O43 88.0(5) . . ?
O45 Mo10 O43 83.1(4) . . ?
O37 Mo10 O43 72.0(4) . . ?
O33 Mo10 O43 77.9(4) . . ?
O44 Mo10 Na4 85.7(4) . . ?
O55 Mo10 Na4 32.2(4) . . ?
O45 Mo10 Na4 128.1(4) . . ?
O37 Mo10 Na4 77.2(4) . . ?
O33 Mo10 Na4 155.8(3) . . ?
O43 Mo10 Na4 103.6(3) . . ?
O39 Mo11 O36 104.3(6) . . ?
O39 Mo11 O38 98.1(5) . . ?
O36 Mo11 O38 100.4(6) . . ?
O39 Mo11 O37 101.5(5) . . ?
O36 Mo11 O37 97.1(5) . . ?
O38 Mo11 O37 149.5(5) . . ?
O39 Mo11 O43 88.4(5) . . ?
O36 Mo11 O43 166.0(5) . . ?
O38 Mo11 O43 83.4(4) . . ?
O37 Mo11 O43 74.1(4) . . ?
O39 Mo11 O34 167.5(6) . . ?
O36 Mo11 O34 88.1(5) . . ?
O38 Mo11 O34 77.3(5) . . ?
O37 Mo11 O34 78.6(4) . . ?
O43 Mo11 O34 79.6(4) . . ?
O39 Mo11 Na8 116.0(5) . 2_666 ?
O36 Mo11 Na8 48.5(5) . 2_666 ?
O38 Mo11 Na8 137.2(5) . 2_666 ?
O37 Mo11 Na8 49.3(4) . 2_666 ?
O43 Mo11 Na8 120.6(4) . 2_666 ?
O34 Mo11 Na8 73.7(4) . 2_666 ?
O41 Mo12 O40 104.5(6) . . ?
O41 Mo12 O42 101.0(6) . . ?
O40 Mo12 O42 97.7(6) . . ?
O41 Mo12 O38 99.0(6) . . ?
O40 Mo12 O38 103.1(6) . . ?
O42 Mo12 O38 146.4(5) . . ?
O41 Mo12 O47 87.1(5) . . ?
O40 Mo12 O47 166.5(5) . . ?
O42 Mo12 O47 72.9(5) . . ?
O38 Mo12 O47 81.5(4) . . ?
O41 Mo12 O35 168.2(5) . . ?
O40 Mo12 O35 87.1(5) . . ?
O42 Mo12 O35 79.3(4) . . ?
O38 Mo12 O35 75.8(5) . . ?
O47 Mo12 O35 81.6(4) . . ?
O41 Mo12 Na3 104.4(5) . 1_455 ?
O40 Mo12 Na3 49.7(5) . 1_455 ?
O42 Mo12 Na3 48.4(4) . 1_455 ?
O38 Mo12 Na3 147.8(4) . 1_455 ?
O47 Mo12 Na3 121.2(3) . 1_455 ?
O35 Mo12 Na3 84.7(3) . 1_455 ?
O41 Mo12 Na16 35.2(6) . . ?
O40 Mo12 Na16 117.5(6) . . ?
O42 Mo12 Na16 67.3(6) . . ?
O38 Mo12 Na16 122.6(6) . . ?
O47 Mo12 Na16 68.4(5) . . ?
O35 Mo12 Na16 140.1(5) . . ?
Na3 Mo12 Na16 88.7(5) 1_455 . ?
O41 Mo12 Na2 146.0(5) . . ?
O40 Mo12 Na2 65.2(4) . . ?
O42 Mo12 Na2 112.3(4) . . ?
O38 Mo12 Na2 56.1(4) . . ?
O47 Mo12 Na2 108.7(3) . . ?
O35 Mo12 Na2 38.0(3) . . ?
Na3 Mo12 Na2 93.0(2) 1_455 . ?
Na16 Mo12 Na2 177.2(5) . . ?
O41 Mo12 Na7 33.0(5) . . ?
O40 Mo12 Na7 127.3(5) . . ?
O42 Mo12 Na7 74.7(4) . . ?
O38 Mo12 Na7 111.1(5) . . ?
O47 Mo12 Na7 60.6(4) . . ?
O35 Mo12 Na7 138.9(4) . . ?
Na3 Mo12 Na7 100.5(3) 1_455 . ?
Na16 Mo12 Na7 12.0(4) . . ?
Na2 Mo12 Na7 165.9(3) . . ?
O68 Na12 O59 62.7(19) 2_765 . ?
O68 Na12 O69 30.8(18) 2_765 2_765 ?
O59 Na12 O69 89.1(11) . 2_765 ?
O68 Na12 O51 140.1(19) 2_765 . ?
O59 Na12 O51 156.5(11) . . ?
O69 Na12 O51 111.5(9) 2_765 . ?
O68 Na12 O30 100.1(18) 2_765 2_665 ?
O59 Na12 O30 73.7(9) . 2_665 ?
O69 Na12 O30 93.8(9) 2_765 2_665 ?
O51 Na12 O30 93.1(7) . 2_665 ?
O68 Na12 O21 78.4(18) 2_765 1_565 ?
O59 Na12 O21 116.4(10) . 1_565 ?
O69 Na12 O21 78.0(8) 2_765 1_565 ?
O51 Na12 O21 80.2(6) . 1_565 ?
O30 Na12 O21 166.4(8) 2_665 1_565 ?
O68 Na12 O50 145.0(19) 2_765 . ?
O59 Na12 O50 83.5(9) . . ?
O69 Na12 O50 169.6(10) 2_765 . ?
O51 Na12 O50 74.6(6) . . ?
O30 Na12 O50 77.2(6) 2_665 . ?
O21 Na12 O50 111.8(7) 1_565 . ?
O68 Na12 Na10 38.2(17) 2_765 2_765 ?
O59 Na12 Na10 87.4(9) . 2_765 ?
O69 Na12 Na10 14.0(7) 2_765 2_765 ?
O51 Na12 Na10 109.8(7) . 2_765 ?
O30 Na12 Na10 80.0(6) 2_665 2_765 ?
O21 Na12 Na10 91.1(6) 1_565 2_765 ?
O50 Na12 Na10 157.0(8) . 2_765 ?
O68 Na12 Na6 117.3(18) 2_765 . ?
O59 Na12 Na6 146.1(10) . . ?
O69 Na12 Na6 104.8(8) 2_765 . ?
O51 Na12 Na6 41.1(4) . . ?
O30 Na12 Na6 134.2(7) 2_665 . ?
O21 Na12 Na6 41.1(4) 1_565 . ?
O50 Na12 Na6 85.3(6) . . ?
Na10 Na12 Na6 113.1(6) 2_765 . ?
O68 Na12 Na7 122.2(18) 2_765 . ?
O59 Na12 Na7 86.0(9) . . ?
O69 Na12 Na7 145.9(9) 2_765 . ?
O51 Na12 Na7 82.8(6) . . ?
O30 Na12 Na7 116.9(6) 2_665 . ?
O21 Na12 Na7 74.2(5) 1_565 . ?
O50 Na12 Na7 40.9(4) . . ?
Na10 Na12 Na7 159.1(6) 2_765 . ?
Na6 Na12 Na7 65.0(4) . . ?
O68 Na12 Na16 119.5(18) 2_765 . ?
O59 Na12 Na16 76.0(9) . . ?
O69 Na12 Na16 147.7(9) 2_765 . ?
O51 Na12 Na16 90.6(7) . . ?
O30 Na12 Na16 108.8(7) 2_665 . ?
O21 Na12 Na16 83.2(7) 1_565 . ?
O50 Na12 Na16 36.4(5) . . ?
Na10 Na12 Na16 157.7(7) 2_765 . ?
Na6 Na12 Na16 76.0(6) . . ?
Na7 Na12 Na16 11.1(4) . . ?
O58 Na11 O50 83.5(11) . . ?
O58 Na11 O62 93.9(15) . . ?
O50 Na11 O62 161.0(14) . . ?
O58 Na11 O68 136.1(16) . 2_765 ?
O50 Na11 O68 121.6(15) . 2_765 ?
O58 Na11 O30 64.0(9) . 2_665 ?
O50 Na11 O30 84.1(8) . 2_665 ?
O68 Na11 O30 82.1(13) 2_765 2_665 ?
O58 Na11 O46 65.7(10) . 1_455 ?
O50 Na11 O46 75.5(7) . 1_455 ?
O68 Na11 O46 149.2(14) 2_765 1_455 ?
O30 Na11 O46 127.3(9) 2_665 1_455 ?
O58 Na11 O65 41.6(12) . . ?
O50 Na11 O65 125.1(13) . . ?
O62 Na11 O65 54.3(14) . . ?
O68 Na11 O65 104.6(16) 2_765 . ?
O30 Na11 O65 74.1(11) 2_665 . ?
O46 Na11 O65 79.1(11) 1_455 . ?
O58 Na11 O16 137.7(12) . 1_565 ?
O50 Na11 O16 84.8(8) . 1_565 ?
O68 Na11 O16 83.7(13) 2_765 1_565 ?
O30 Na11 O16 153.8(10) 2_665 1_565 ?
O46 Na11 O16 72.0(7) 1_455 1_565 ?
O58 Na11 N1 68.1(13) . . ?
O50 Na11 N1 149.9(13) . . ?
O62 Na11 N1 27.0(13) . . ?
O68 Na11 N1 87.1(16) 2_765 . ?
O30 Na11 N1 92.1(12) 2_665 . ?
O46 Na11 N1 83.4(12) 1_455 . ?
O65 Na11 N1 27.4(12) . . ?
O16 Na11 N1 109.0(12) 1_565 . ?
O58 Na11 Na16 104.8(11) . . ?
O50 Na11 Na16 46.1(6) . . ?
O62 Na11 Na16 117.6(13) . . ?
O68 Na11 Na16 118.7(14) 2_765 . ?
O30 Na11 Na16 130.2(9) 2_665 . ?
O46 Na11 Na16 52.3(7) 1_455 . ?
O65 Na11 Na16 131.3(12) . . ?
O16 Na11 Na16 43.1(6) 1_565 . ?
N1 Na11 Na16 130.6(13) . . ?
O58 Na11 Mo7 65.2(9) . . ?
O50 Na11 Mo7 19.5(4) . . ?
O62 Na11 Mo7 156.2(13) . . ?
O68 Na11 Mo7 130.2(13) 2_765 . ?
O30 Na11 Mo7 70.7(5) 2_665 . ?
O46 Na11 Mo7 75.0(6) 1_455 . ?
O65 Na11 Mo7 106.7(11) . . ?
O16 Na11 Mo7 103.0(7) 1_565 . ?
N1 Na11 Mo7 133.2(12) . . ?
Na16 Na11 Mo7 61.5(5) . . ?
O58 Na11 Na7 113.6(10) . . ?
O50 Na11 Na7 44.2(5) . . ?
O62 Na11 Na7 122.3(12) . . ?
O68 Na11 Na7 108.7(13) 2_765 . ?
O30 Na11 Na7 125.8(8) 2_665 . ?
O46 Na11 Na7 64.0(6) 1_455 . ?
O65 Na11 Na7 143.0(12) . . ?
O16 Na11 Na7 40.8(5) 1_565 . ?
N1 Na11 Na7 139.9(12) . . ?
Na16 Na11 Na7 11.7(5) . . ?
Mo7 Na11 Na7 62.1(4) . . ?
O64 N1 O62 120(5) . . ?
O64 N1 O65 119(5) . . ?
O62 N1 O65 120(5) . . ?
O64 N1 Na11 176(4) . . ?
O62 N1 Na11 57(3) . . ?
O65 N1 Na11 63(3) . . ?
N1 O62 Na11 96(3) . . ?
Na13 O62 Na11 149(2) 1_455 . ?
N1 O65 O58 137(4) . . ?
N1 O65 Na11 89(3) . . ?
O58 O65 Na11 50.8(14) . . ?

loop_
_geom_bond_atom_site_label_1
_geom_bond_atom_site_label_2
_geom_bond_distance
_geom_bond_site_symmetry_2
_geom_bond_publ_flag
C1 O4 1.23(2) . ?
C1 O2 1.263(19) . ?
C1 C2 1.57(2) . ?
C1 Na8 3.08(2) 1_655 ?
C2 O33 1.237(18) . ?
C2 O34 1.242(18) . ?
C3 O18 1.25(2) . ?
C3 O19 1.25(2) . ?
C3 C4 1.56(2) . ?
C4 O35 1.25(2) . ?
C4 O32 1.26(2) . ?
C5 O27 1.23(2) . ?
C5 O25 1.28(2) . ?
C5 C6 1.55(2) . ?
C6 O28 1.23(2) . ?
C6 O29 1.26(2) . ?
O1 Mo1 1.703(13) . ?
O1 Na2 2.423(15) 1_655 ?
O1 Na8 2.86(2) 1_655 ?
O2 Mo1 2.307(11) . ?
O2 Na8 2.57(2) 1_655 ?
O2 Na3 2.744(15) . ?
O3 Mo1 1.884(12) . ?
O3 Mo6 1.920(13) . ?
O4 Mo2 2.321(11) . ?
O5 Se1 1.695(12) . ?
O5 Mo2 2.294(12) . ?
O5 Mo1 2.310(12) . ?
O6 Mo2 1.933(12) . ?
O6 Mo1 1.944(12) . ?
O6 Na4 2.544(15) 2_766 ?
O7 Mo1 1.706(11) . ?
O7 Na5 2.358(13) 1_545 ?
O7 Na4 2.628(14) 1_545 ?
O8 Mo3 1.894(11) . ?
O8 Mo2 1.894(12) . ?
O9 Mo2 1.719(12) . ?
O9 Na1 2.492(16) 2_656 ?
O10 Mo2 1.701(12) . ?
O10 Na1 2.355(13) . ?
O11 Na1 2.381(15) . ?
O11 Na2 2.422(16) . ?
O12 Mo3 1.699(13) . ?
O12 Na4 2.325(16) 1_445 ?
O12 Na5 2.721(16) 1_445 ?
O13 Mo3 1.709(12) . ?
O13 Na1 2.405(14) 2_656 ?
O13 Na16 2.64(3) 1_545 ?
O13 Na7 2.66(2) 1_545 ?
O14 Mo4 1.910(14) . ?
O14 Mo3 1.924(13) . ?
O14 Na5 2.352(15) 1_445 ?
O15 Se1 1.701(11) . ?
O15 Mo3 2.269(11) . ?
O15 Mo4 2.313(11) . ?
O16 Mo4 1.723(13) . ?
O16 Na16 2.33(3) 1_545 ?
O16 Na7 2.415(19) 1_545 ?
O16 Na11 2.57(2) 1_545 ?
O17 Mo4 1.686(15) . ?
O17 Na13 2.36(2) 1_445 ?
O18 Mo3 2.355(12) . ?
O18 Na2 2.604(15) . ?
O19 Mo4 2.252(11) . ?
O19 Na9 2.48(2) 1_455 ?
O19 Na10 2.757(19) 1_455 ?
O20 Mo5 1.879(12) . ?
O20 Mo4 1.928(12) . ?
O21 Mo5 1.716(12) . ?
O21 Na6 2.431(16) 1_545 ?
O21 Na12 2.58(2) 1_545 ?
O22 Mo5 1.676(13) . ?
O22 Na13 2.45(2) 2_765 ?
O23 Se1 1.693(11) . ?
O23 Mo5 2.292(12) . ?
O23 Mo6 2.295(11) . ?
O24 Mo6 1.905(13) . ?
O24 Mo5 1.964(14) . ?
O24 Na13 2.50(2) 2_765 ?
O25 Mo5 2.275(12) . ?
O25 Na10 2.54(2) 1_455 ?
O26 Mo6 1.702(12) . ?
O26 Na9 2.33(2) . ?
O27 Mo6 2.293(11) . ?
O27 Na3 2.466(14) . ?
O28 Mo9 2.289(11) . ?
O28 Na3 2.516(15) . ?
O29 Mo8 2.289(11) . ?
O29 Na10 2.48(2) 1_455 ?
O30 Mo8 1.693(14) . ?
O30 Na11 2.50(2) 2_665 ?
O30 Na12 2.50(2) 2_665 ?
O31 Mo6 1.699(13) . ?
O31 Na5 2.323(15) 1_545 ?
O31 Na6 2.491(17) 1_545 ?
O32 Mo7 2.271(11) . ?
O32 Na9 2.50(2) 1_455 ?
O32 Na10 2.58(2) 1_455 ?
O33 Mo10 2.318(10) . ?
O33 Na3 2.533(13) . ?
O34 Mo11 2.315(11) . ?
O35 Mo12 2.307(11) . ?
O35 Na2 2.321(14) . ?
O36 Mo11 1.697(12) . ?
O36 Na8 2.474(19) 2_666 ?
O36 Na2 2.570(14) 2_666 ?
O37 Mo10 1.925(11) . ?
O37 Mo11 1.936(11) . ?
O37 Na8 2.47(2) 2_666 ?
O38 Mo11 1.900(12) . ?
O38 Mo12 1.921(11) . ?
O39 Mo11 1.690(12) . ?
O39 Na1 2.611(13) 2_666 ?
O40 Mo12 1.707(12) . ?
O40 Na8 2.32(2) . ?
O40 Na3 2.584(16) 1_455 ?
O41 Mo12 1.705(12) . ?
O41 Na16 2.34(3) . ?
O41 Na1 2.365(15) 2_666 ?
O41 Na7 2.440(18) . ?
O42 Mo12 1.895(12) . ?
O42 Mo7 1.952(12) . ?
O42 Na3 2.513(14) 1_455 ?
O43 Se2 1.686(11) . ?
O43 Mo11 2.287(12) . ?
O43 Mo10 2.387(11) . ?
O44 Mo10 1.705(13) . ?
O45 Mo10 1.899(11) . ?
O45 Mo9 1.907(11) . ?
O46 Mo9 1.699(12) . ?
O46 Na11 2.51(2) 1_655 ?
O46 Na16 2.73(3) 1_655 ?
O47 Se2 1.696(11) . ?
O47 Mo7 2.283(12) . ?
O47 Mo12 2.294(11) . ?
O48 Mo8 1.905(13) . ?
O48 Mo7 1.909(13) . ?
O48 Na10 2.792(19) 1_455 ?
O49 Mo7 1.734(13) . ?
O50 Mo7 1.703(12) . ?
O50 Na11 2.27(2) . ?
O50 Na16 2.46(3) . ?
O50 Na7 2.59(2) . ?
O50 Na12 2.62(2) . ?
O51 Mo8 1.708(13) . ?
O51 Na6 2.447(16) . ?
O51 Na12 2.45(2) . ?
O52 Mo8 1.908(14) . ?
O52 Mo9 1.933(14) . ?
O53 Se2 1.675(12) . ?
O53 Mo8 2.318(12) . ?
O53 Mo9 2.323(12) . ?
O54 Mo9 1.710(13) . ?
O54 Na5 2.332(16) . ?
O54 Na6 2.519(17) . ?
O55 Mo10 1.711(12) . ?
O55 Na4 2.363(15) . ?
O55 Na5 2.369(14) . ?
O56 Na4 2.286(18) . ?
O56 Na4 2.358(17) 2_776 ?
O57 O67 1.00(4) . ?
O57 Na13 2.15(3) . ?
O57 Na6 2.33(3) . ?
O58 O65 1.69(5) . ?
O58 Na11 1.97(3) . ?
O60 O71 1.78(4) . ?
O60 Na13 2.33(3) 1_545 ?
O60 Na9 2.39(3) . ?
O60 Na13 2.55(3) 2_765 ?
O61 Na8 2.076(15) . ?
O61 Na8 2.076(15) 2_566 ?
O67 Na13 2.36(5) . ?
O67 Na6 2.71(4) . ?
O68 O69 1.29(5) . ?
O68 Na12 1.71(5) 2_765 ?
O68 Na10 2.32(5) . ?
O68 Na11 2.47(5) 2_765 ?
O69 Na10 1.21(3) . ?
O69 Na9 2.33(3) . ?
O69 Na12 2.42(3) 2_765 ?
O71 Na9 0.93(3) . ?
O71 Na10 2.45(3) . ?
O72 O74 0.90(6) . ?
O72 Na7 2.39(3) . ?
O72 Na6 2.66(3) . ?
O74 Na6 2.58(6) . ?
O74 Na5 2.66(7) . ?
Na1 Na7 3.684(16) 2_666 ?
Na1 Na16 3.78(3) 2_666 ?
Na2 Mo12 3.652(8) . ?
Na2 Na8 3.785(17) . ?
Na3 Mo12 3.335(8) 1_655 ?
Na3 Na8 3.770(19) 1_655 ?
Na4 Na5 3.437(12) . ?
Na4 Na4 3.501(16) 2_776 ?
Na4 Mo2 3.505(9) 2_766 ?
Na4 Mo10 3.628(9) . ?
Na5 Mo3 3.287(8) 1_665 ?
Na5 Na6 3.417(13) . ?
Na6 Mo8 3.651(10) . ?
Na6 Na12 3.69(2) . ?
Na6 Mo9 3.712(9) . ?
Na7 Na16 0.77(3) . ?
Na7 Na11 3.68(2) . ?
Na7 Mo12 3.686(12) . ?
Na7 Mo4 3.701(13) 1_565 ?
Na7 Na12 3.92(2) . ?
Na8 Mo11 3.248(16) 2_666 ?
Na8 Na8 4.15(3) 2_566 ?
Na9 Na10 2.10(2) . ?
Na9 Na13 3.82(2) 1_545 ?
Na10 Na12 3.41(2) 2_765 ?
Na13 O66 2.16(6) 1_655 ?
Na13 O62 2.35(5) 1_655 ?
Na13 Mo5 3.248(17) 2_765 ?
Na13 Na13 4.14(3) 2_775 ?
Na16 Na11 3.41(3) . ?
Na16 Mo12 3.52(3) . ?
Na16 Mo7 3.62(3) . ?
Na16 Mo4 3.66(3) 1_565 ?
Na16 Na12 4.02(3) . ?
Mo7 Na11 3.665(19) . ?
Na12 O59 2.42(4) . ?
Na11 O62 2.40(5) . ?
Na11 O65 2.54(5) . ?
Na11 N1 2.85(5) . ?
N1 O64 1.14(6) . ?
N1 O62 1.30(6) . ?
N1 O65 1.31(6) . ?
